data_7026042
loop_
_publ_author_name
'Tanabe, Taro'
'Brennessel, William W.'
'Clot, Eric'
'Eisenstein, Odile'
'Jones, William D.'

_publ_section_title
;
 Synthesis, structure, and reductive elimination in the series
 Tp'Rh(PR3)(Ar(F))H; determination of rhodium-carbon bond energies of
 fluoroaryl substituents.
;
_journal_issue 43
_journal_name_full 'Dalton transactions (Cambridge, England : 2003)'
_journal_page_first 10495
_journal_page_last 10509
_journal_paper_doi 10.1039/c0dt00157k
_journal_volume 39
_journal_year 2010
_chemical_formula_moiety 'C24 H33 B F4 N6 P Rh'
_chemical_formula_sum 'C24 H33 B F4 N6 P Rh'
_chemical_formula_weight 626.25
_chemical_name_common jontt05
_chemical_name_systematic
;
?
;
_space_group_IT_number 29
_symmetry_cell_setting orthorhombic
_symmetry_space_group_name_Hall 'P 2c -2ac'
_symmetry_space_group_name_H-M 'P c a 21'
_atom_sites_solution_hydrogens geom
_atom_sites_solution_primary direct
_atom_sites_solution_secondary difmap
_audit_creation_method SHELXL-97
_cell_angle_alpha 90.00
_cell_angle_beta 90.00
_cell_angle_gamma 90.00
_cell_formula_units_Z 8
_cell_length_a 29.063(3)
_cell_length_b 10.5847(12)
_cell_length_c 17.7982(19)
_cell_measurement_reflns_used 4013
_cell_measurement_temperature 100.0(1)
_cell_measurement_theta_max 32.80
_cell_measurement_theta_min 2.35
_cell_volume 5475.1(10)
_computing_cell_refinement 'SAINT (Bruker, 2009)'
_computing_data_collection 'APEX2 (Bruker, 2009)'
_computing_data_reduction 'SAINT (Bruker, 2009)'
_computing_molecular_graphics 'SHELXTL (Sheldrick, 2008)'
_computing_publication_material 'SHELXTL (Sheldrick, 2008)'
_computing_structure_refinement 'SHELXL-97 (Sheldrick, 2008)'
_computing_structure_solution 'SIR97 (Altomare et al., 1999)'
_diffrn_ambient_temperature 100.0(1)
_diffrn_measured_fraction_theta_full 0.995
_diffrn_measured_fraction_theta_max 0.995
_diffrn_measurement_device_type 'Bruker SMART APEX II CCD Platform'
_diffrn_measurement_method 'area detector, \w scans per \f'
_diffrn_radiation_monochromator graphite
_diffrn_radiation_source 'fine-focus sealed tube'
_diffrn_radiation_type MoK\a
_diffrn_radiation_wavelength 0.71073
_diffrn_reflns_av_R_equivalents 0.1168
_diffrn_reflns_av_sigmaI/netI 0.1054
_diffrn_reflns_limit_h_max 48
_diffrn_reflns_limit_h_min -48
_diffrn_reflns_limit_k_max 17
_diffrn_reflns_limit_k_min -17
_diffrn_reflns_limit_l_max 29
_diffrn_reflns_limit_l_min -29
_diffrn_reflns_number 117833
_diffrn_reflns_theta_full 36.32
_diffrn_reflns_theta_max 36.32
_diffrn_reflns_theta_min 1.81
_diffrn_standards_number 0
_exptl_absorpt_coefficient_mu 0.735
_exptl_absorpt_correction_T_max 0.9170
_exptl_absorpt_correction_T_min 0.8551
_exptl_absorpt_correction_type multi-scan
_exptl_absorpt_process_details 'SADABS (Sheldrick, 2008)'
_exptl_crystal_colour colorless
_exptl_crystal_density_diffrn 1.520
_exptl_crystal_density_method 'not measured'
_exptl_crystal_description block
_exptl_crystal_F_000 2560
_exptl_crystal_size_max 0.22
_exptl_crystal_size_mid 0.16
_exptl_crystal_size_min 0.12
_refine_diff_density_max 1.091
_refine_diff_density_min -1.167
_refine_diff_density_rms 0.132
_refine_ls_abs_structure_details 'Flack H D (1983), 15833 Friedel pairs, Acta Cryst. A39, 876-881'
_refine_ls_abs_structure_Flack 0.0(9)
_refine_ls_extinction_method none
_refine_ls_goodness_of_fit_ref 1.014
_refine_ls_hydrogen_treatment constr
_refine_ls_matrix_type full
_refine_ls_number_parameters 906
_refine_ls_number_reflns 26396
_refine_ls_number_restraints 329
_refine_ls_restrained_S_all 1.011
_refine_ls_R_factor_all 0.1239
_refine_ls_R_factor_gt 0.0646
_refine_ls_shift/su_max 0.001
_refine_ls_shift/su_mean 0.000
_refine_ls_structure_factor_coef Fsqd
_refine_ls_weighting_details 'calc w=1/[\s^2^(Fo^2^)+(0.0494P)^2^+3.1635P] where P=(Fo^2^+2Fc^2^)/3'
_refine_ls_weighting_scheme calc
_refine_ls_wR_factor_gt 0.1235
_refine_ls_wR_factor_ref 0.1464
_reflns_number_gt 16014
_reflns_number_total 26396
_reflns_threshold_expression >2sigma(I)
_cod_data_source_file c0dt00157k.txt
_cod_data_source_block jontt05_cmpd3b
_cod_original_cell_volume 5475.0(10)
_cod_database_code 7026042

loop_
_symmetry_equiv_pos_as_xyz
'x, y, z'
'-x, -y, z+1/2'
'x+1/2, -y, z'
'-x+1/2, y, z+1/2'

loop_
_atom_site_label
_atom_site_type_symbol
_atom_site_fract_x
_atom_site_fract_y
_atom_site_fract_z
_atom_site_U_iso_or_equiv
_atom_site_adp_type
_atom_site_occupancy
_atom_site_symmetry_multiplicity
_atom_site_calc_flag
_atom_site_refinement_flags
_atom_site_disorder_assembly
_atom_site_disorder_group
Rh1 Rh 0.468028(10) 0.50339(3) 0.61181(3) 0.01626(6) Uani 1 1 d D . .
N1 N 0.44970(14) 0.3616(4) 0.5210(2) 0.0171(8) Uani 0.8546(9) 1 d PD A 1
N2 N 0.41681(13) 0.4019(4) 0.4711(2) 0.0167(8) Uani 0.8546(9) 1 d PD A 1
N3 N 0.4655(2) 0.6434(5) 0.5269(3) 0.0205(9) Uani 0.8546(9) 1 d PD A 1
N4 N 0.43245(17) 0.6352(4) 0.4726(3) 0.0179(9) Uani 0.8546(9) 1 d PD A 1
N5 N 0.39623(13) 0.5498(4) 0.6202(3) 0.0179(7) Uani 0.8546(9) 1 d PD A 1
N6 N 0.37083(13) 0.5482(4) 0.5546(2) 0.0191(8) Uani 0.8546(9) 1 d PD A 1
B1 B 0.39534(18) 0.5327(4) 0.4786(3) 0.0200(11) Uani 0.8546(9) 1 d PD A 1
H1 H 0.3725 0.5449 0.4373 0.024 Uiso 0.8546(9) 1 calc PR A 1
C1 C 0.46646(18) 0.2536(5) 0.4940(3) 0.0240(10) Uani 0.8546(9) 1 d PD A 1
C2 C 0.44446(19) 0.2227(5) 0.4270(3) 0.0251(11) Uani 0.8546(9) 1 d PD A 1
H2 H 0.4496 0.1499 0.3970 0.030 Uiso 0.8546(9) 1 calc PR A 1
C3 C 0.41403(17) 0.3181(5) 0.4132(3) 0.0226(10) Uani 0.8546(9) 1 d PD A 1
C4 C 0.49157(17) 0.7438(5) 0.5103(3) 0.0237(11) Uani 0.8546(9) 1 d PD A 1
C5 C 0.47406(18) 0.8016(5) 0.4452(3) 0.0264(12) Uani 0.8546(9) 1 d PD A 1
H5 H 0.4857 0.8751 0.4212 0.032 Uiso 0.8546(9) 1 calc PR A 1
C6 C 0.43718(17) 0.7320(5) 0.4233(3) 0.0220(10) Uani 0.8546(9) 1 d PD A 1
C7 C 0.36752(16) 0.5947(4) 0.6734(3) 0.0231(9) Uani 0.8546(9) 1 d PD A 1
C8 C 0.32440(17) 0.6177(5) 0.6430(3) 0.0248(11) Uani 0.8546(9) 1 d PD A 1
H8 H 0.2979 0.6474 0.6688 0.030 Uiso 0.8546(9) 1 calc PR A 1
C9 C 0.32782(15) 0.5889(5) 0.5683(3) 0.0213(10) Uani 0.8546(9) 1 d PD A 1
C10 C 0.50374(18) 0.1777(5) 0.5299(3) 0.0282(11) Uani 0.8546(9) 1 d PD A 1
H10A H 0.5200 0.2300 0.5668 0.042 Uiso 0.8546(9) 1 calc PR A 1
H10B H 0.5254 0.1490 0.4914 0.042 Uiso 0.8546(9) 1 calc PR A 1
H10C H 0.4902 0.1043 0.5552 0.042 Uiso 0.8546(9) 1 calc PR A 1
C11 C 0.38066(18) 0.3371(6) 0.3502(3) 0.0288(11) Uani 0.8546(9) 1 d PD A 1
H11A H 0.3883 0.2796 0.3089 0.043 Uiso 0.8546(9) 1 calc PR A 1
H11B H 0.3824 0.4246 0.3326 0.043 Uiso 0.8546(9) 1 calc PR A 1
H11C H 0.3494 0.3194 0.3680 0.043 Uiso 0.8546(9) 1 calc PR A 1
C12 C 0.53091(17) 0.7857(5) 0.5582(3) 0.0281(12) Uani 0.8546(9) 1 d PD A 1
H12A H 0.5256 0.7592 0.6102 0.042 Uiso 0.8546(9) 1 calc PR A 1
H12B H 0.5335 0.8779 0.5561 0.042 Uiso 0.8546(9) 1 calc PR A 1
H12C H 0.5594 0.7474 0.5397 0.042 Uiso 0.8546(9) 1 calc PR A 1
C13 C 0.4037(2) 0.7490(6) 0.3601(3) 0.0337(13) Uani 0.8546(9) 1 d PD A 1
H13A H 0.3995 0.6684 0.3339 0.051 Uiso 0.8546(9) 1 calc PR A 1
H13B H 0.4157 0.8121 0.3248 0.051 Uiso 0.8546(9) 1 calc PR A 1
H13C H 0.3741 0.7777 0.3801 0.051 Uiso 0.8546(9) 1 calc PR A 1
C14 C 0.3830(2) 0.6182(6) 0.7520(3) 0.0300(12) Uani 0.8546(9) 1 d PD A 1
H14A H 0.3766 0.5435 0.7828 0.045 Uiso 0.8546(9) 1 calc PR A 1
H14B H 0.3664 0.6910 0.7726 0.045 Uiso 0.8546(9) 1 calc PR A 1
H14C H 0.4161 0.6357 0.7523 0.045 Uiso 0.8546(9) 1 calc PR A 1
C15 C 0.29211(18) 0.6019(6) 0.5085(3) 0.0339(13) Uani 0.8546(9) 1 d PD A 1
H15A H 0.3002 0.6722 0.4752 0.051 Uiso 0.8546(9) 1 calc PR A 1
H15B H 0.2621 0.6185 0.5318 0.051 Uiso 0.8546(9) 1 calc PR A 1
H15C H 0.2905 0.5235 0.4793 0.051 Uiso 0.8546(9) 1 calc PR A 1
C16 C 0.53662(18) 0.4850(4) 0.5934(3) 0.0153(10) Uani 0.8546(9) 1 d PD A 1
C17 C 0.5712(3) 0.4992(6) 0.6432(4) 0.0228(10) Uani 0.8546(9) 1 d PD A 1
F1 F 0.5613(4) 0.5130(6) 0.7182(4) 0.0341(10) Uani 0.8546(9) 1 d PD A 1
C18 C 0.6174(2) 0.4989(6) 0.6263(4) 0.0259(12) Uani 0.8546(9) 1 d PD A 1
F2 F 0.6497(2) 0.5148(4) 0.6799(4) 0.0331(11) Uani 0.8546(9) 1 d PD A 1
C19 C 0.6307(2) 0.4868(6) 0.5525(4) 0.0231(10) Uani 0.8546(9) 1 d PD A 1
F3 F 0.6760(2) 0.4898(6) 0.5337(6) 0.0301(9) Uani 0.8546(9) 1 d PD A 1
C20 C 0.59719(18) 0.4741(5) 0.4991(3) 0.0201(10) Uani 0.8546(9) 1 d PD A 1
F4 F 0.61043(13) 0.4657(3) 0.4265(2) 0.0289(8) Uani 0.8546(9) 1 d PD A 1
C21 C 0.55130(18) 0.4722(5) 0.5183(3) 0.0208(10) Uani 0.8546(9) 1 d PD A 1
H21 H 0.5289 0.4619 0.4799 0.025 Uiso 0.8546(9) 1 calc PR A 1
P1 P 0.46807(5) 0.37215(14) 0.71163(9) 0.0202(3) Uani 0.8546(9) 1 d PD A 1
C22 C 0.41453(18) 0.2853(5) 0.7198(3) 0.0261(11) Uani 0.8546(9) 1 d PD A 1
H22A H 0.4152 0.2333 0.7653 0.039 Uiso 0.8546(9) 1 calc PR A 1
H22B H 0.4107 0.2307 0.6758 0.039 Uiso 0.8546(9) 1 calc PR A 1
H22C H 0.3888 0.3448 0.7227 0.039 Uiso 0.8546(9) 1 calc PR A 1
C23 C 0.50943(19) 0.2410(5) 0.7149(4) 0.0285(12) Uani 0.8546(9) 1 d PD A 1
H23A H 0.5100 0.2051 0.7657 0.043 Uiso 0.8546(9) 1 calc PR A 1
H23B H 0.5402 0.2723 0.7019 0.043 Uiso 0.8546(9) 1 calc PR A 1
H23C H 0.5002 0.1757 0.6789 0.043 Uiso 0.8546(9) 1 calc PR A 1
C24 C 0.47638(19) 0.4411(6) 0.8051(3) 0.0272(11) Uani 0.8546(9) 1 d PD A 1
H24A H 0.4541 0.5094 0.8128 0.041 Uiso 0.8546(9) 1 calc PR A 1
H24B H 0.5077 0.4748 0.8091 0.041 Uiso 0.8546(9) 1 calc PR A 1
H24C H 0.4718 0.3758 0.8434 0.041 Uiso 0.8546(9) 1 calc PR A 1
B1' B 0.3982(7) 0.4795(17) 0.4770(14) 0.0200(11) Uani 0.1454(9) 1 d PD A 5
H1' H 0.3762 0.4716 0.4341 0.024 Uiso 0.1454(9) 1 calc PR A 5
N1' N 0.4605(10) 0.643(2) 0.5163(12) 0.0205(9) Uani 0.1454(9) 1 d PD A 5
N2' N 0.4264(10) 0.601(2) 0.4684(16) 0.0179(9) Uani 0.1454(9) 1 d PD A 5
C3' C 0.4182(7) 0.697(2) 0.4197(11) 0.0220(10) Uani 0.1454(9) 1 d PD A 5
C2' C 0.4456(8) 0.796(2) 0.4358(13) 0.0264(12) Uani 0.1454(9) 1 d PD A 5
H2' H 0.4467 0.8754 0.4105 0.032 Uiso 0.1454(9) 1 calc PR A 5
C1' C 0.4721(6) 0.759(2) 0.4976(12) 0.0237(11) Uani 0.1454(9) 1 d PD A 5
N3' N 0.4685(6) 0.3658(16) 0.5251(9) 0.0171(8) Uani 0.1454(9) 1 d PD A 5
N4' N 0.4354(6) 0.3773(18) 0.4707(11) 0.0167(8) Uani 0.1454(9) 1 d PD A 5
C6' C 0.4405(7) 0.280(2) 0.4204(10) 0.0226(10) Uani 0.1454(9) 1 d PD A 5
C5' C 0.4765(8) 0.2076(19) 0.4428(12) 0.0251(11) Uani 0.1454(9) 1 d PD A 5
H5' H 0.4878 0.1339 0.4185 0.030 Uiso 0.1454(9) 1 calc PR A 5
C4' C 0.4941(6) 0.2628(18) 0.5092(11) 0.0240(10) Uani 0.1454(9) 1 d PD A 5
N5' N 0.3965(2) 0.4554(16) 0.6197(11) 0.0179(7) Uani 0.1454(9) 1 d PD A 5
N6' N 0.3728(6) 0.4573(17) 0.5514(10) 0.0191(8) Uani 0.1454(9) 1 d PD A 5
C9' C 0.3302(6) 0.4166(16) 0.5628(11) 0.0213(10) Uani 0.1454(9) 1 d PD A 5
C8' C 0.3259(7) 0.3886(19) 0.6376(12) 0.0248(11) Uani 0.1454(9) 1 d PD A 5
H8' H 0.2989 0.3577 0.6617 0.030 Uiso 0.1454(9) 1 calc PR A 5
C7' C 0.3670(6) 0.4129(14) 0.6714(11) 0.0231(9) Uani 0.1454(9) 1 d PD A 5
C10' C 0.5080(8) 0.834(3) 0.5375(18) 0.0281(12) Uani 0.1454(9) 1 d PD A 5
H10D H 0.5176 0.7890 0.5830 0.042 Uiso 0.1454(9) 1 calc PR A 5
H10E H 0.4954 0.9166 0.5512 0.042 Uiso 0.1454(9) 1 calc PR A 5
H10F H 0.5346 0.8457 0.5044 0.042 Uiso 0.1454(9) 1 calc PR A 5
C11' C 0.3834(9) 0.691(4) 0.3579(15) 0.0337(13) Uani 0.1454(9) 1 d PD A 5
H11D H 0.3660 0.6118 0.3619 0.051 Uiso 0.1454(9) 1 calc PR A 5
H11E H 0.3992 0.6937 0.3092 0.051 Uiso 0.1454(9) 1 calc PR A 5
H11F H 0.3623 0.7626 0.3620 0.051 Uiso 0.1454(9) 1 calc PR A 5
C12' C 0.5332(8) 0.225(3) 0.5586(16) 0.0282(11) Uani 0.1454(9) 1 d PD A 5
H12D H 0.5357 0.2844 0.6006 0.042 Uiso 0.1454(9) 1 calc PR A 5
H12E H 0.5618 0.2256 0.5296 0.042 Uiso 0.1454(9) 1 calc PR A 5
H12F H 0.5277 0.1396 0.5782 0.042 Uiso 0.1454(9) 1 calc PR A 5
C13' C 0.4064(9) 0.281(3) 0.3576(14) 0.0288(11) Uani 0.1454(9) 1 d PD A 5
H13D H 0.3857 0.3531 0.3630 0.043 Uiso 0.1454(9) 1 calc PR A 5
H13E H 0.3884 0.2023 0.3589 0.043 Uiso 0.1454(9) 1 calc PR A 5
H13F H 0.4227 0.2864 0.3095 0.043 Uiso 0.1454(9) 1 calc PR A 5
C14' C 0.3829(11) 0.400(3) 0.7508(12) 0.0300(12) Uani 0.1454(9) 1 d PD A 5
H14D H 0.4151 0.4270 0.7545 0.045 Uiso 0.1454(9) 1 calc PR A 5
H14E H 0.3801 0.3121 0.7668 0.045 Uiso 0.1454(9) 1 calc PR A 5
H14F H 0.3638 0.4538 0.7833 0.045 Uiso 0.1454(9) 1 calc PR A 5
C15' C 0.2964(10) 0.408(3) 0.5000(16) 0.0339(13) Uani 0.1454(9) 1 d PD A 5
H15D H 0.3107 0.4379 0.4535 0.051 Uiso 0.1454(9) 1 calc PR A 5
H15E H 0.2694 0.4599 0.5116 0.051 Uiso 0.1454(9) 1 calc PR A 5
H15F H 0.2868 0.3196 0.4937 0.051 Uiso 0.1454(9) 1 calc PR A 5
C16' C 0.5387(10) 0.524(2) 0.5957(15) 0.0153(10) Uani 0.1454(9) 1 d PD A 5
C17' C 0.5728(12) 0.507(2) 0.6463(16) 0.0228(10) Uani 0.1454(9) 1 d PD A 5
F1' F 0.562(2) 0.501(3) 0.7213(18) 0.0341(10) Uani 0.1454(9) 1 d PD A 5
C18' C 0.6188(12) 0.495(2) 0.6296(17) 0.0259(12) Uani 0.1454(9) 1 d PD A 5
F2' F 0.6505(13) 0.479(3) 0.684(2) 0.0331(11) Uani 0.1454(9) 1 d PD A 5
C19' C 0.6327(10) 0.500(2) 0.5559(17) 0.0231(10) Uani 0.1454(9) 1 d PD A 5
F3' F 0.6779(11) 0.488(3) 0.538(4) 0.0301(9) Uani 0.1454(9) 1 d PD A 5
C20' C 0.5998(9) 0.5168(15) 0.5019(13) 0.0201(10) Uani 0.1454(9) 1 d PD A 5
F4' F 0.6132(9) 0.5218(19) 0.4296(13) 0.0289(8) Uani 0.1454(9) 1 d PD A 5
C21' C 0.5542(8) 0.5287(18) 0.5210(14) 0.0208(10) Uani 0.1454(9) 1 d PD A 5
H21' H 0.5322 0.5404 0.4821 0.025 Uiso 0.1454(9) 1 calc PR A 5
P1' P 0.4715(3) 0.6283(7) 0.7143(4) 0.0202(3) Uani 0.1454(9) 1 d PD A 5
C22' C 0.4193(7) 0.720(3) 0.7217(18) 0.0261(11) Uani 0.1454(9) 1 d PD A 5
H22D H 0.3926 0.6636 0.7192 0.039 Uiso 0.1454(9) 1 calc PR A 5
H22E H 0.4178 0.7809 0.6803 0.039 Uiso 0.1454(9) 1 calc PR A 5
H22F H 0.4190 0.7655 0.7697 0.039 Uiso 0.1454(9) 1 calc PR A 5
C23' C 0.5136(8) 0.756(2) 0.720(2) 0.0285(12) Uani 0.1454(9) 1 d PD A 5
H23D H 0.5446 0.7209 0.7135 0.043 Uiso 0.1454(9) 1 calc PR A 5
H23E H 0.5113 0.7969 0.7691 0.043 Uiso 0.1454(9) 1 calc PR A 5
H23F H 0.5075 0.8175 0.6802 0.043 Uiso 0.1454(9) 1 calc PR A 5
C24' C 0.4796(10) 0.557(3) 0.8087(13) 0.0272(11) Uani 0.1454(9) 1 d PD A 5
H24D H 0.5077 0.5061 0.8090 0.041 Uiso 0.1454(9) 1 calc PR A 5
H24E H 0.4531 0.5037 0.8208 0.041 Uiso 0.1454(9) 1 calc PR A 5
H24F H 0.4822 0.6246 0.8463 0.041 Uiso 0.1454(9) 1 calc PR A 5
Rh2 Rh 0.27807(2) 0.02321(4) 0.67796(6) 0.01676(9) Uani 0.8546(9) 1 d PD A 1
N7 N 0.29336(14) 0.1651(4) 0.7685(3) 0.0161(8) Uani 0.8546(9) 1 d PD A 1
N8 N 0.32736(14) 0.1309(4) 0.8192(3) 0.0184(9) Uani 0.8546(9) 1 d PD A 1
N9 N 0.27812(14) -0.1132(4) 0.7638(3) 0.0182(8) Uani 0.8546(9) 1 d PD A 1
N10 N 0.31060(14) -0.1021(4) 0.8203(3) 0.0196(8) Uani 0.8546(9) 1 d PD A 1
N11 N 0.35043(13) -0.0209(4) 0.6723(3) 0.0207(8) Uani 0.8546(9) 1 d PD A 1
N12 N 0.37428(14) -0.0193(4) 0.7401(3) 0.0185(9) Uani 0.8546(9) 1 d PD A 1
B2 B 0.34823(18) -0.0010(5) 0.8139(4) 0.0225(11) Uani 0.8546(9) 1 d PD A 1
H2A H 0.3703 -0.0123 0.8565 0.027 Uiso 0.8546(9) 1 calc PR A 1
C25 C 0.28034(15) 0.2806(4) 0.7895(3) 0.0182(8) Uani 0.8546(9) 1 d PD A 1
C26 C 0.30437(18) 0.3203(5) 0.8527(3) 0.0236(10) Uani 0.8546(9) 1 d PD A 1
H26 H 0.3014 0.3987 0.8782 0.028 Uiso 0.8546(9) 1 calc PR A 1
C27 C 0.33313(16) 0.2228(5) 0.8704(3) 0.0189(9) Uani 0.8546(9) 1 d PD A 1
C28 C 0.25296(18) -0.2168(5) 0.7792(3) 0.0271(11) Uani 0.8546(9) 1 d PD A 1
C29 C 0.2679(2) -0.2686(5) 0.8454(4) 0.0302(12) Uani 0.8546(9) 1 d PD A 1
H29 H 0.2556 -0.3410 0.8696 0.036 Uiso 0.8546(9) 1 calc PR A 1
C30 C 0.3043(2) -0.1961(5) 0.8706(3) 0.0276(12) Uani 0.8546(9) 1 d PD A 1
C31 C 0.37989(16) -0.0641(5) 0.6219(3) 0.0213(10) Uani 0.8546(9) 1 d PD A 1
C32 C 0.42242(18) -0.0883(5) 0.6551(3) 0.0296(12) Uani 0.8546(9) 1 d PD A 1
H32 H 0.4494 -0.1184 0.6308 0.035 Uiso 0.8546(9) 1 calc PR A 1
C33 C 0.41760(16) -0.0600(5) 0.7296(3) 0.0245(10) Uani 0.8546(9) 1 d PD A 1
C34 C 0.24353(18) 0.3546(5) 0.7499(3) 0.0273(11) Uani 0.8546(9) 1 d PD A 1
H34A H 0.2234 0.2965 0.7225 0.041 Uiso 0.8546(9) 1 calc PR A 1
H34B H 0.2578 0.4137 0.7145 0.041 Uiso 0.8546(9) 1 calc PR A 1
H34C H 0.2254 0.4017 0.7869 0.041 Uiso 0.8546(9) 1 calc PR A 1
C35 C 0.36748(19) 0.2108(6) 0.9328(3) 0.0304(12) Uani 0.8546(9) 1 d PD A 1
H35A H 0.3611 0.1341 0.9617 0.046 Uiso 0.8546(9) 1 calc PR A 1
H35B H 0.3653 0.2847 0.9658 0.046 Uiso 0.8546(9) 1 calc PR A 1
H35C H 0.3986 0.2058 0.9116 0.046 Uiso 0.8546(9) 1 calc PR A 1
C36 C 0.21430(17) -0.2599(5) 0.7299(4) 0.0306(13) Uani 0.8546(9) 1 d PD A 1
H36A H 0.1857 -0.2187 0.7456 0.046 Uiso 0.8546(9) 1 calc PR A 1
H36B H 0.2109 -0.3517 0.7341 0.046 Uiso 0.8546(9) 1 calc PR A 1
H36C H 0.2210 -0.2375 0.6776 0.046 Uiso 0.8546(9) 1 calc PR A 1
C37 C 0.3348(2) -0.2087(6) 0.9385(3) 0.0415(17) Uani 0.8546(9) 1 d PD A 1
H37A H 0.3660 -0.2319 0.9225 0.062 Uiso 0.8546(9) 1 calc PR A 1
H37B H 0.3225 -0.2744 0.9717 0.062 Uiso 0.8546(9) 1 calc PR A 1
H37C H 0.3358 -0.1281 0.9654 0.062 Uiso 0.8546(9) 1 calc PR A 1
C38 C 0.3660(2) -0.0912(6) 0.5425(3) 0.0333(13) Uani 0.8546(9) 1 d PD A 1
H38A H 0.3333 -0.1131 0.5409 0.050 Uiso 0.8546(9) 1 calc PR A 1
H38B H 0.3842 -0.1621 0.5231 0.050 Uiso 0.8546(9) 1 calc PR A 1
H38C H 0.3715 -0.0163 0.5114 0.050 Uiso 0.8546(9) 1 calc PR A 1
C39 C 0.45250(18) -0.0728(6) 0.7914(4) 0.0361(14) Uani 0.8546(9) 1 d PD A 1
H39A H 0.4560 0.0084 0.8172 0.054 Uiso 0.8546(9) 1 calc PR A 1
H39B H 0.4821 -0.0985 0.7700 0.054 Uiso 0.8546(9) 1 calc PR A 1
H39C H 0.4421 -0.1369 0.8274 0.054 Uiso 0.8546(9) 1 calc PR A 1
C40 C 0.20933(17) 0.0368(5) 0.6949(3) 0.0207(11) Uani 0.8546(9) 1 d PD A 1
C41 C 0.1749(2) 0.0170(6) 0.6416(4) 0.0235(12) Uani 0.8546(9) 1 d PD A 1
F5 F 0.1847(3) 0.0004(6) 0.5677(3) 0.0356(12) Uani 0.8546(9) 1 d PD A 1
C42 C 0.1284(2) 0.0089(6) 0.6595(4) 0.0268(13) Uani 0.8546(9) 1 d PD A 1
F6 F 0.0970(2) -0.0145(6) 0.6051(5) 0.0384(12) Uani 0.8546(9) 1 d PD A 1
C43 C 0.11485(19) 0.0217(5) 0.7325(4) 0.0259(12) Uani 0.8546(9) 1 d PD A 1
F7 F 0.06957(16) 0.0156(4) 0.7506(5) 0.0349(11) Uani 0.8546(9) 1 d PD A 1
C44 C 0.14768(17) 0.0409(5) 0.7869(3) 0.0225(10) Uani 0.8546(9) 1 d PD A 1
F8 F 0.13394(11) 0.0490(3) 0.8601(2) 0.0304(7) Uani 0.8546(9) 1 d PD A 1
C45 C 0.19374(16) 0.0488(5) 0.7696(3) 0.0191(9) Uani 0.8546(9) 1 d PD A 1
H45 H 0.2154 0.0626 0.8086 0.023 Uiso 0.8546(9) 1 calc PR A 1
P2 P 0.27720(4) 0.15093(13) 0.57581(8) 0.0198(3) Uani 0.8546(9) 1 d PD A 1
C46 C 0.32919(19) 0.2451(6) 0.5657(4) 0.0316(13) Uani 0.8546(9) 1 d PD A 1
H46A H 0.3558 0.1891 0.5596 0.047 Uiso 0.8546(9) 1 calc PR A 1
H46B H 0.3334 0.2973 0.6107 0.047 Uiso 0.8546(9) 1 calc PR A 1
H46C H 0.3264 0.2998 0.5215 0.047 Uiso 0.8546(9) 1 calc PR A 1
C47 C 0.2715(2) 0.0766(6) 0.4832(3) 0.0275(11) Uani 0.8546(9) 1 d PD A 1
H47A H 0.2669 0.1420 0.4450 0.041 Uiso 0.8546(9) 1 calc PR A 1
H47B H 0.2450 0.0193 0.4834 0.041 Uiso 0.8546(9) 1 calc PR A 1
H47C H 0.2995 0.0288 0.4717 0.041 Uiso 0.8546(9) 1 calc PR A 1
C48 C 0.23341(19) 0.2728(6) 0.5668(3) 0.0297(12) Uani 0.8546(9) 1 d PD A 1
H48A H 0.2300 0.2961 0.5138 0.045 Uiso 0.8546(9) 1 calc PR A 1
H48B H 0.2426 0.3473 0.5959 0.045 Uiso 0.8546(9) 1 calc PR A 1
H48C H 0.2040 0.2407 0.5858 0.045 Uiso 0.8546(9) 1 calc PR A 1
Rh2' Rh 0.28001(16) -0.0091(3) 0.6801(4) 0.01676(9) Uani 0.1454(9) 1 d PD A 5
B2' B 0.3561(9) 0.0121(19) 0.8167(15) 0.0225(11) Uani 0.1454(9) 1 d PD A 5
H2B H 0.3789 0.0271 0.8578 0.027 Uiso 0.1454(9) 1 calc PR A 5
N7' N 0.2977(6) -0.1611(14) 0.7792(8) 0.0182(8) Uani 0.1454(9) 1 d PD A 5
N8' N 0.3312(6) -0.1145(18) 0.8241(12) 0.0196(8) Uani 0.1454(9) 1 d PD A 5
C27' C 0.3362(7) -0.205(2) 0.8769(10) 0.0276(12) Uani 0.1454(9) 1 d PD A 5
C26' C 0.3062(8) -0.3029(19) 0.8625(13) 0.0302(12) Uani 0.1454(9) 1 d PD A 5
H26' H 0.3030 -0.3782 0.8911 0.036 Uiso 0.1454(9) 1 calc PR A 5
C25' C 0.2814(6) -0.2709(17) 0.7984(12) 0.0271(11) Uani 0.1454(9) 1 d PD A 5
N9' N 0.2839(6) 0.1130(15) 0.7559(9) 0.0161(8) Uani 0.1454(9) 1 d PD A 5
N10' N 0.3166(7) 0.107(2) 0.8172(13) 0.0184(9) Uani 0.1454(9) 1 d PD A 5
C30' C 0.3124(7) 0.1972(19) 0.8712(10) 0.0189(9) Uani 0.1454(9) 1 d PD A 5
C29' C 0.2756(7) 0.2699(18) 0.8484(12) 0.0236(10) Uani 0.1454(9) 1 d PD A 5
H29' H 0.2635 0.3414 0.8740 0.028 Uiso 0.1454(9) 1 calc PR A 5
C28' C 0.2595(5) 0.2196(16) 0.7816(10) 0.0182(8) Uani 0.1454(9) 1 d PD A 5
N11' N 0.3490(3) 0.0334(17) 0.6740(14) 0.0207(8) Uani 0.1454(9) 1 d PD A 5
N12' N 0.3767(7) 0.0277(17) 0.7383(12) 0.0185(9) Uani 0.1454(9) 1 d PD A 5
C33' C 0.4196(7) 0.0656(16) 0.7285(12) 0.0245(10) Uani 0.1454(9) 1 d PD A 5
C32' C 0.4212(7) 0.0988(19) 0.6541(14) 0.0296(12) Uani 0.1454(9) 1 d PD A 5
H32' H 0.4472 0.1306 0.6280 0.035 Uiso 0.1454(9) 1 calc PR A 5
C31' C 0.3779(7) 0.0779(15) 0.6235(11) 0.0213(10) Uani 0.1454(9) 1 d PD A 5
C34' C 0.2443(8) -0.339(3) 0.7561(18) 0.0306(13) Uani 0.1454(9) 1 d PD A 5
H34D H 0.2353 -0.2884 0.7122 0.046 Uiso 0.1454(9) 1 calc PR A 5
H34E H 0.2175 -0.3504 0.7889 0.046 Uiso 0.1454(9) 1 calc PR A 5
H34F H 0.2557 -0.4211 0.7395 0.046 Uiso 0.1454(9) 1 calc PR A 5
C35' C 0.3712(10) -0.187(3) 0.9380(14) 0.0415(17) Uani 0.1454(9) 1 d PD A 5
H35D H 0.3876 -0.1073 0.9298 0.062 Uiso 0.1454(9) 1 calc PR A 5
H35E H 0.3931 -0.2573 0.9372 0.062 Uiso 0.1454(9) 1 calc PR A 5
H35F H 0.3556 -0.1844 0.9868 0.062 Uiso 0.1454(9) 1 calc PR A 5
C36' C 0.2191(7) 0.279(3) 0.7422(17) 0.0273(11) Uani 0.1454(9) 1 d PD A 5
H36D H 0.2117 0.2294 0.6972 0.041 Uiso 0.1454(9) 1 calc PR A 5
H36E H 0.2269 0.3654 0.7277 0.041 Uiso 0.1454(9) 1 calc PR A 5
H36F H 0.1925 0.2795 0.7761 0.041 Uiso 0.1454(9) 1 calc PR A 5
C37' C 0.3355(10) 0.234(3) 0.9434(12) 0.0304(12) Uani 0.1454(9) 1 d PD A 5
H37D H 0.3608 0.1757 0.9540 0.046 Uiso 0.1454(9) 1 calc PR A 5
H37E H 0.3131 0.2314 0.9845 0.046 Uiso 0.1454(9) 1 calc PR A 5
H37F H 0.3477 0.3204 0.9388 0.046 Uiso 0.1454(9) 1 calc PR A 5
C38' C 0.3655(12) 0.103(3) 0.5430(12) 0.0333(13) Uani 0.1454(9) 1 d PD A 5
H38D H 0.3330 0.0828 0.5349 0.050 Uiso 0.1454(9) 1 calc PR A 5
H38E H 0.3846 0.0501 0.5102 0.050 Uiso 0.1454(9) 1 calc PR A 5
H38F H 0.3709 0.1921 0.5314 0.050 Uiso 0.1454(9) 1 calc PR A 5
C39' C 0.4571(9) 0.071(3) 0.7866(18) 0.0361(14) Uani 0.1454(9) 1 d PD A 5
H39D H 0.4450 0.0417 0.8350 0.054 Uiso 0.1454(9) 1 calc PR A 5
H39E H 0.4682 0.1576 0.7915 0.054 Uiso 0.1454(9) 1 calc PR A 5
H39F H 0.4826 0.0158 0.7711 0.054 Uiso 0.1454(9) 1 calc PR A 5
C40' C 0.2142(8) -0.019(2) 0.7013(14) 0.0207(11) Uani 0.1454(9) 1 d PD A 5
C41' C 0.1799(10) -0.007(2) 0.6467(15) 0.0235(12) Uani 0.1454(9) 1 d PD A 5
F5' F 0.189(2) 0.003(3) 0.5719(16) 0.0356(12) Uani 0.1454(9) 1 d PD A 5
C42' C 0.1331(10) -0.004(2) 0.6635(16) 0.0268(13) Uani 0.1454(9) 1 d PD A 5
F6' F 0.1022(15) 0.009(4) 0.607(2) 0.0384(12) Uani 0.1454(9) 1 d PD A 5
C43' C 0.1185(9) -0.0124(19) 0.7363(15) 0.0259(12) Uani 0.1454(9) 1 d PD A 5
F7' F 0.0730(9) -0.009(3) 0.751(3) 0.0349(11) Uani 0.1454(9) 1 d PD A 5
C44' C 0.1499(7) -0.0248(13) 0.7933(12) 0.0225(10) Uani 0.1454(9) 1 d PD A 5
F8' F 0.1360(7) -0.0335(18) 0.8664(11) 0.0304(7) Uani 0.1454(9) 1 d PD A 5
C45' C 0.1956(7) -0.0278(16) 0.7746(14) 0.0191(9) Uani 0.1454(9) 1 d PD A 5
H45' H 0.2170 -0.0363 0.8147 0.023 Uiso 0.1454(9) 1 calc PR A 5
P2' P 0.2797(3) -0.1409(7) 0.5800(4) 0.0198(3) Uani 0.1454(9) 1 d PD A 5
C46' C 0.3308(7) -0.233(3) 0.568(2) 0.0316(13) Uani 0.1454(9) 1 d PD A 5
H46D H 0.3379 -0.2775 0.6144 0.047 Uiso 0.1454(9) 1 calc PR A 5
H46E H 0.3565 -0.1768 0.5547 0.047 Uiso 0.1454(9) 1 calc PR A 5
H46F H 0.3260 -0.2940 0.5272 0.047 Uiso 0.1454(9) 1 calc PR A 5
C47' C 0.2732(11) -0.070(3) 0.4863(13) 0.0275(11) Uani 0.1454(9) 1 d PD A 5
H47D H 0.2451 -0.0183 0.4851 0.041 Uiso 0.1454(9) 1 calc PR A 5
H47E H 0.2711 -0.1365 0.4484 0.041 Uiso 0.1454(9) 1 calc PR A 5
H47F H 0.2999 -0.0160 0.4755 0.041 Uiso 0.1454(9) 1 calc PR A 5
C48' C 0.2344(8) -0.260(3) 0.5700(19) 0.0297(12) Uani 0.1454(9) 1 d PD A 5
H48D H 0.2043 -0.2188 0.5736 0.045 Uiso 0.1454(9) 1 calc PR A 5
H48E H 0.2374 -0.3229 0.6100 0.045 Uiso 0.1454(9) 1 calc PR A 5
H48F H 0.2373 -0.3012 0.5210 0.045 Uiso 0.1454(9) 1 calc PR A 5

loop_
_atom_site_aniso_label
_atom_site_aniso_U_11
_atom_site_aniso_U_22
_atom_site_aniso_U_33
_atom_site_aniso_U_23
_atom_site_aniso_U_13
_atom_site_aniso_U_12
Rh1 0.01543(11) 0.01807(12) 0.01528(14) -0.00060(13) 0.00017(13) -0.00057(11)
N1 0.0116(18) 0.0214(19) 0.0183(19) -0.0024(14) -0.0037(16) -0.0006(16)
N2 0.0132(18) 0.025(2) 0.0119(17) -0.0012(14) -0.0038(15) -0.0001(15)
N3 0.023(2) 0.025(2) 0.014(2) 0.0036(16) -0.0034(16) 0.0000(16)
N4 0.024(2) 0.014(2) 0.016(2) -0.0022(17) -0.0038(15) 0.0022(17)
N5 0.0191(16) 0.0202(16) 0.014(2) 0.0018(16) -0.0018(15) -0.0011(14)
N6 0.0157(17) 0.022(2) 0.020(2) 0.0016(16) -0.0016(14) 0.0028(15)
B1 0.019(2) 0.022(3) 0.018(3) 0.004(2) -0.0027(19) 0.004(2)
C1 0.026(3) 0.024(2) 0.023(3) -0.0012(19) -0.001(2) 0.004(2)
C2 0.030(3) 0.024(3) 0.021(2) -0.005(2) -0.003(2) 0.002(2)
C3 0.022(2) 0.027(3) 0.018(2) -0.0031(18) -0.0039(18) -0.0006(19)
C4 0.020(2) 0.017(2) 0.034(3) -0.0010(19) 0.006(2) -0.0002(19)
C5 0.026(3) 0.021(2) 0.031(3) 0.004(2) 0.013(2) 0.003(2)
C6 0.022(3) 0.018(2) 0.025(3) 0.0023(19) 0.002(2) 0.0030(18)
C7 0.025(2) 0.020(2) 0.024(2) 0.000(2) 0.008(2) 0.0049(16)
C8 0.016(2) 0.034(3) 0.025(3) 0.002(2) 0.0061(18) 0.007(2)
C9 0.015(2) 0.022(2) 0.027(3) 0.0048(19) -0.0014(18) 0.0025(17)
C10 0.030(3) 0.025(3) 0.029(3) -0.005(2) -0.003(2) 0.007(2)
C11 0.027(3) 0.036(3) 0.024(3) -0.004(2) -0.006(2) 0.000(2)
C12 0.024(3) 0.022(3) 0.038(3) -0.006(2) 0.006(2) -0.0060(19)
C13 0.038(3) 0.034(3) 0.029(3) 0.010(2) -0.004(3) 0.002(2)
C14 0.034(3) 0.035(3) 0.021(3) -0.007(2) 0.005(2) 0.008(2)
C15 0.021(2) 0.049(4) 0.032(3) 0.004(3) -0.005(2) 0.005(2)
C16 0.0188(17) 0.010(2) 0.017(2) -0.0004(16) 0.0020(15) 0.0019(19)
C17 0.026(2) 0.025(2) 0.018(2) -0.0067(18) 0.0041(17) -0.0021(19)
F1 0.0235(16) 0.059(3) 0.020(2) -0.0060(15) -0.0038(13) -0.0024(18)
C18 0.0167(17) 0.029(2) 0.032(4) -0.0026(18) -0.0050(17) -0.0061(17)
F2 0.0206(13) 0.048(3) 0.0310(19) -0.003(2) -0.0049(16) -0.002(2)
C19 0.0152(19) 0.021(2) 0.033(3) 0.0011(19) 0.0012(17) 0.0008(17)
F3 0.0156(13) 0.0334(16) 0.041(2) -0.0048(13) -0.0001(13) 0.0004(11)
C20 0.023(2) 0.018(3) 0.019(2) -0.0019(19) 0.0011(16) 0.005(2)
F4 0.0261(15) 0.042(2) 0.0189(16) 0.0029(17) 0.0078(11) 0.0102(18)
C21 0.020(2) 0.017(2) 0.025(3) 0.003(2) -0.0027(18) 0.0015(19)
P1 0.0182(6) 0.0224(7) 0.0199(7) 0.0014(5) -0.0019(5) 0.0003(5)
C22 0.028(3) 0.028(3) 0.023(3) 0.008(2) -0.002(2) -0.006(2)
C23 0.029(3) 0.024(3) 0.032(3) 0.006(2) -0.005(2) 0.007(2)
C24 0.024(2) 0.039(3) 0.019(3) 0.000(2) -0.0002(19) 0.003(2)
B1' 0.019(2) 0.022(3) 0.018(3) 0.004(2) -0.0027(19) 0.004(2)
N1' 0.023(2) 0.025(2) 0.014(2) 0.0036(16) -0.0034(16) 0.0000(16)
N2' 0.024(2) 0.014(2) 0.016(2) -0.0022(17) -0.0038(15) 0.0022(17)
C3' 0.022(3) 0.018(2) 0.025(3) 0.0023(19) 0.002(2) 0.0030(18)
C2' 0.026(3) 0.021(2) 0.031(3) 0.004(2) 0.013(2) 0.003(2)
C1' 0.020(2) 0.017(2) 0.034(3) -0.0010(19) 0.006(2) -0.0002(19)
N3' 0.0116(18) 0.0214(19) 0.0183(19) -0.0024(14) -0.0037(16) -0.0006(16)
N4' 0.0132(18) 0.025(2) 0.0119(17) -0.0012(14) -0.0038(15) -0.0001(15)
C6' 0.022(2) 0.027(3) 0.018(2) -0.0031(18) -0.0039(18) -0.0006(19)
C5' 0.030(3) 0.024(3) 0.021(2) -0.005(2) -0.003(2) 0.002(2)
C4' 0.026(3) 0.024(2) 0.023(3) -0.0012(19) -0.001(2) 0.004(2)
N5' 0.0191(16) 0.0202(16) 0.014(2) 0.0018(16) -0.0018(15) -0.0011(14)
N6' 0.0157(17) 0.022(2) 0.020(2) 0.0016(16) -0.0016(14) 0.0028(15)
C9' 0.015(2) 0.022(2) 0.027(3) 0.0048(19) -0.0014(18) 0.0025(17)
C8' 0.016(2) 0.034(3) 0.025(3) 0.002(2) 0.0061(18) 0.007(2)
C7' 0.025(2) 0.020(2) 0.024(2) 0.000(2) 0.008(2) 0.0049(16)
C10' 0.024(3) 0.022(3) 0.038(3) -0.006(2) 0.006(2) -0.0060(19)
C11' 0.038(3) 0.034(3) 0.029(3) 0.010(2) -0.004(3) 0.002(2)
C12' 0.030(3) 0.025(3) 0.029(3) -0.005(2) -0.003(2) 0.007(2)
C13' 0.027(3) 0.036(3) 0.024(3) -0.004(2) -0.006(2) 0.000(2)
C14' 0.034(3) 0.035(3) 0.021(3) -0.007(2) 0.005(2) 0.008(2)
C15' 0.021(2) 0.049(4) 0.032(3) 0.004(3) -0.005(2) 0.005(2)
C16' 0.0188(17) 0.010(2) 0.017(2) -0.0004(16) 0.0020(15) 0.0019(19)
C17' 0.026(2) 0.025(2) 0.018(2) -0.0067(18) 0.0041(17) -0.0021(19)
F1' 0.0235(16) 0.059(3) 0.020(2) -0.0060(15) -0.0038(13) -0.0024(18)
C18' 0.0167(17) 0.029(2) 0.032(4) -0.0026(18) -0.0050(17) -0.0061(17)
F2' 0.0206(13) 0.048(3) 0.0310(19) -0.003(2) -0.0049(16) -0.002(2)
C19' 0.0152(19) 0.021(2) 0.033(3) 0.0011(19) 0.0012(17) 0.0008(17)
F3' 0.0156(13) 0.0334(16) 0.041(2) -0.0048(13) -0.0001(13) 0.0004(11)
C20' 0.023(2) 0.018(3) 0.019(2) -0.0019(19) 0.0011(16) 0.005(2)
F4' 0.0261(15) 0.042(2) 0.0189(16) 0.0029(17) 0.0078(11) 0.0102(18)
C21' 0.020(2) 0.017(2) 0.025(3) 0.003(2) -0.0027(18) 0.0015(19)
P1' 0.0182(6) 0.0224(7) 0.0199(7) 0.0014(5) -0.0019(5) 0.0003(5)
C22' 0.028(3) 0.028(3) 0.023(3) 0.008(2) -0.002(2) -0.006(2)
C23' 0.029(3) 0.024(3) 0.032(3) 0.006(2) -0.005(2) 0.007(2)
C24' 0.024(2) 0.039(3) 0.019(3) 0.000(2) -0.0002(19) 0.003(2)
Rh2 0.01644(15) 0.0176(2) 0.01625(16) -0.0020(2) 0.00132(15) -0.0009(2)
N7 0.0143(17) 0.018(2) 0.016(2) -0.0046(15) -0.0056(15) 0.0046(14)
N8 0.013(2) 0.022(2) 0.019(2) -0.0031(16) -0.0041(16) -0.0028(15)
N9 0.0164(19) 0.0133(19) 0.025(2) -0.0013(14) 0.0063(16) -0.0010(14)
N10 0.019(2) 0.0178(18) 0.022(2) 0.0029(15) 0.0037(17) -0.0010(16)
N11 0.0235(17) 0.0163(18) 0.022(2) -0.0061(18) 0.0075(17) 0.0071(15)
N12 0.0162(16) 0.016(2) 0.024(2) 0.0023(17) 0.0011(14) 0.0029(16)
B2 0.017(3) 0.029(3) 0.022(3) 0.002(2) -0.0027(19) 0.000(2)
C25 0.014(2) 0.023(2) 0.017(2) 0.0015(16) 0.0009(16) 0.0003(17)
C26 0.030(3) 0.020(2) 0.020(2) -0.0060(18) -0.002(2) -0.0002(19)
C27 0.018(2) 0.023(2) 0.015(2) -0.0031(17) -0.0006(17) -0.0053(18)
C28 0.032(3) 0.020(2) 0.029(3) -0.002(2) 0.014(2) 0.000(2)
C29 0.035(3) 0.019(2) 0.037(3) 0.005(2) 0.016(2) 0.005(2)
C30 0.044(3) 0.020(2) 0.019(2) 0.0033(18) 0.005(2) 0.010(2)
C31 0.020(2) 0.025(2) 0.019(2) -0.0006(19) 0.0039(17) 0.0047(17)
C32 0.018(2) 0.028(3) 0.042(3) -0.005(2) 0.008(2) 0.0079(19)
C33 0.017(2) 0.028(3) 0.028(3) 0.006(2) 0.0050(18) 0.0048(19)
C34 0.023(3) 0.030(3) 0.029(3) -0.003(2) -0.005(2) 0.005(2)
C35 0.029(3) 0.035(3) 0.027(3) -0.006(2) -0.003(2) -0.004(2)
C36 0.024(3) 0.021(2) 0.047(4) -0.007(2) 0.012(2) -0.0061(19)
C37 0.068(5) 0.038(3) 0.018(3) 0.010(2) 0.006(3) 0.014(3)
C38 0.027(3) 0.046(3) 0.028(3) -0.006(2) 0.008(2) 0.010(2)
C39 0.019(2) 0.045(4) 0.044(4) 0.008(3) -0.006(2) 0.007(2)
C40 0.0161(19) 0.018(2) 0.028(3) -0.0027(19) -0.0013(18) -0.0039(18)
C41 0.023(2) 0.026(3) 0.021(3) 0.000(2) -0.0067(19) -0.001(2)
F5 0.030(3) 0.056(2) 0.020(2) -0.0050(14) -0.0042(16) -0.0064(15)
C42 0.022(2) 0.028(3) 0.031(3) 0.0024(18) -0.0095(19) -0.0062(19)
F6 0.021(2) 0.049(3) 0.045(2) 0.001(2) -0.0204(18) -0.0024(18)
C43 0.016(2) 0.026(3) 0.036(3) 0.003(2) -0.0002(19) 0.001(2)
F7 0.0131(14) 0.034(3) 0.058(3) 0.006(2) 0.0065(15) -0.0005(14)
C44 0.018(2) 0.021(2) 0.028(3) 0.000(2) 0.0078(18) 0.0014(19)
F8 0.0258(15) 0.0360(18) 0.0292(19) 0.0004(15) 0.0115(13) 0.0033(14)
C45 0.0157(19) 0.022(2) 0.019(2) -0.0055(19) 0.0011(17) 0.0006(18)
P2 0.0185(6) 0.0262(6) 0.0146(6) -0.0002(5) -0.0006(4) -0.0001(5)
C46 0.028(3) 0.039(3) 0.028(3) 0.009(2) 0.002(2) -0.004(2)
C47 0.029(3) 0.039(3) 0.014(2) -0.004(2) -0.001(2) -0.001(2)
C48 0.031(3) 0.037(3) 0.022(3) 0.000(2) -0.001(2) 0.006(2)
Rh2' 0.01644(15) 0.0176(2) 0.01625(16) -0.0020(2) 0.00132(15) -0.0009(2)
B2' 0.017(3) 0.029(3) 0.022(3) 0.002(2) -0.0027(19) 0.000(2)
N7' 0.0164(19) 0.0133(19) 0.025(2) -0.0013(14) 0.0063(16) -0.0010(14)
N8' 0.019(2) 0.0178(18) 0.022(2) 0.0029(15) 0.0037(17) -0.0010(16)
C27' 0.044(3) 0.020(2) 0.019(2) 0.0033(18) 0.005(2) 0.010(2)
C26' 0.035(3) 0.019(2) 0.037(3) 0.005(2) 0.016(2) 0.005(2)
C25' 0.032(3) 0.020(2) 0.029(3) -0.002(2) 0.014(2) 0.000(2)
N9' 0.0143(17) 0.018(2) 0.016(2) -0.0046(15) -0.0056(15) 0.0046(14)
N10' 0.013(2) 0.022(2) 0.019(2) -0.0031(16) -0.0041(16) -0.0028(15)
C30' 0.018(2) 0.023(2) 0.015(2) -0.0031(17) -0.0006(17) -0.0053(18)
C29' 0.030(3) 0.020(2) 0.020(2) -0.0060(18) -0.002(2) -0.0002(19)
C28' 0.014(2) 0.023(2) 0.017(2) 0.0015(16) 0.0009(16) 0.0003(17)
N11' 0.0235(17) 0.0163(18) 0.022(2) -0.0061(18) 0.0075(17) 0.0071(15)
N12' 0.0162(16) 0.016(2) 0.024(2) 0.0023(17) 0.0011(14) 0.0029(16)
C33' 0.017(2) 0.028(3) 0.028(3) 0.006(2) 0.0050(18) 0.0048(19)
C32' 0.018(2) 0.028(3) 0.042(3) -0.005(2) 0.008(2) 0.0079(19)
C31' 0.020(2) 0.025(2) 0.019(2) -0.0006(19) 0.0039(17) 0.0047(17)
C34' 0.024(3) 0.021(2) 0.047(4) -0.007(2) 0.012(2) -0.0061(19)
C35' 0.068(5) 0.038(3) 0.018(3) 0.010(2) 0.006(3) 0.014(3)
C36' 0.023(3) 0.030(3) 0.029(3) -0.003(2) -0.005(2) 0.005(2)
C37' 0.029(3) 0.035(3) 0.027(3) -0.006(2) -0.003(2) -0.004(2)
C38' 0.027(3) 0.046(3) 0.028(3) -0.006(2) 0.008(2) 0.010(2)
C39' 0.019(2) 0.045(4) 0.044(4) 0.008(3) -0.006(2) 0.007(2)
C40' 0.0161(19) 0.018(2) 0.028(3) -0.0027(19) -0.0013(18) -0.0039(18)
C41' 0.023(2) 0.026(3) 0.021(3) 0.000(2) -0.0067(19) -0.001(2)
F5' 0.030(3) 0.056(2) 0.020(2) -0.0050(14) -0.0042(16) -0.0064(15)
C42' 0.022(2) 0.028(3) 0.031(3) 0.0024(18) -0.0095(19) -0.0062(19)
F6' 0.021(2) 0.049(3) 0.045(2) 0.001(2) -0.0204(18) -0.0024(18)
C43' 0.016(2) 0.026(3) 0.036(3) 0.003(2) -0.0002(19) 0.001(2)
F7' 0.0131(14) 0.034(3) 0.058(3) 0.006(2) 0.0065(15) -0.0005(14)
C44' 0.018(2) 0.021(2) 0.028(3) 0.000(2) 0.0078(18) 0.0014(19)
F8' 0.0258(15) 0.0360(18) 0.0292(19) 0.0004(15) 0.0115(13) 0.0033(14)
C45' 0.0157(19) 0.022(2) 0.019(2) -0.0055(19) 0.0011(17) 0.0006(18)
P2' 0.0185(6) 0.0262(6) 0.0146(6) -0.0002(5) -0.0006(4) -0.0001(5)
C46' 0.028(3) 0.039(3) 0.028(3) 0.009(2) 0.002(2) -0.004(2)
C47' 0.029(3) 0.039(3) 0.014(2) -0.004(2) -0.001(2) -0.001(2)
C48' 0.031(3) 0.037(3) 0.022(3) 0.000(2) -0.001(2) 0.006(2)

loop_
_atom_type_symbol
_atom_type_description
_atom_type_scat_dispersion_real
_atom_type_scat_dispersion_imag
_atom_type_scat_source
C C 0.0033 0.0016 'International Tables Vol C Tables 4.2.6.8 and 6.1.1.4'
H H 0.0000 0.0000 'International Tables Vol C Tables 4.2.6.8 and 6.1.1.4'
B B 0.0013 0.0007 'International Tables Vol C Tables 4.2.6.8 and 6.1.1.4'
N N 0.0061 0.0033 'International Tables Vol C Tables 4.2.6.8 and 6.1.1.4'
F F 0.0171 0.0103 'International Tables Vol C Tables 4.2.6.8 and 6.1.1.4'
P P 0.1023 0.0942 'International Tables Vol C Tables 4.2.6.8 and 6.1.1.4'
Rh Rh -1.1178 0.9187 'International Tables Vol C Tables 4.2.6.8 and 6.1.1.4'

loop_
_geom_angle_atom_site_label_1
_geom_angle_atom_site_label_2
_geom_angle_atom_site_label_3
_geom_angle
C16 Rh1 N3 89.2(2)
C16' Rh1 N3' 88.1(8)
C16' Rh1 N5' 171.4(8)
N3' Rh1 N5' 83.7(7)
N3 Rh1 N5 81.7(2)
C16 Rh1 P1 93.88(14)
N3 Rh1 P1 173.28(19)
N5 Rh1 P1 94.99(12)
C16' Rh1 P1' 90.3(7)
N3' Rh1 P1' 172.0(6)
N5' Rh1 P1' 97.5(6)
C16' Rh1 N1' 85.6(11)
N3' Rh1 N1' 84.5(10)
N5' Rh1 N1' 96.3(9)
P1' Rh1 N1' 103.2(8)
C16 Rh1 N1 92.97(16)
N3 Rh1 N1 86.9(2)
N5 Rh1 N1 88.42(15)
P1 Rh1 N1 98.85(12)
C1 N1 N2 106.6(4)
C1 N1 Rh1 137.6(3)
N2 N1 Rh1 114.8(3)
C3 N2 N1 109.2(4)
C3 N2 B1 129.4(4)
N1 N2 B1 120.6(4)
C4 N3 N4 107.0(4)
C4 N3 Rh1 133.9(4)
N4 N3 Rh1 119.0(4)
C6 N4 N3 109.8(4)
C6 N4 B1 130.6(5)
N3 N4 B1 119.4(5)
C7 N5 N6 105.5(4)
C7 N5 Rh1 136.9(3)
N6 N5 Rh1 117.3(3)
C9 N6 N5 109.9(4)
C9 N6 B1 128.6(4)
N5 N6 B1 119.8(4)
N2 B1 N4 110.4(4)
N2 B1 N6 111.4(4)
N4 B1 N6 108.1(4)
N2 B1 H1 109.0
N4 B1 H1 109.0
N6 B1 H1 109.0
N1 C1 C2 110.1(4)
N1 C1 C10 124.9(5)
C2 C1 C10 125.0(5)
C3 C2 C1 106.2(5)
C3 C2 H2 126.9
C1 C2 H2 126.9
N2 C3 C2 107.9(4)
N2 C3 C11 121.2(5)
C2 C3 C11 130.9(5)
N3 C4 C5 108.9(5)
N3 C4 C12 122.9(5)
C5 C4 C12 128.2(5)
C6 C5 C4 106.6(5)
C6 C5 H5 126.7
C4 C5 H5 126.7
N4 C6 C5 107.7(4)
N4 C6 C13 120.8(5)
C5 C6 C13 131.5(5)
N5 C7 C8 110.3(5)
N5 C7 C14 122.1(4)
C8 C7 C14 127.5(5)
C9 C8 C7 105.9(4)
C9 C8 H8 127.0
C7 C8 H8 127.0
N6 C9 C8 108.3(4)
N6 C9 C15 123.2(5)
C8 C9 C15 128.5(5)
C17 C16 C21 114.1(5)
C17 C16 Rh1 127.9(4)
C21 C16 Rh1 117.4(4)
C16 C17 F1 119.6(6)
C16 C17 C18 125.6(6)
F1 C17 C18 114.8(6)
F2 C18 C19 119.5(5)
F2 C18 C17 121.5(6)
C19 C18 C17 119.0(5)
F3 C19 C20 121.3(6)
F3 C19 C18 120.5(6)
C20 C19 C18 118.2(5)
F4 C20 C19 117.9(5)
F4 C20 C21 120.9(5)
C19 C20 C21 121.2(5)
C20 C21 C16 121.9(5)
C20 C21 H21 119.1
C16 C21 H21 119.1
C22 P1 C24 104.0(3)
C22 P1 C23 100.1(3)
C24 P1 C23 100.7(3)
C22 P1 Rh1 112.03(18)
C24 P1 Rh1 118.0(2)
C23 P1 Rh1 119.4(2)
N2' B1' N4' 102.0(18)
N2' B1' N6' 118(2)
N4' B1' N6' 107.1(16)
N2' B1' H1' 109.7
N4' B1' H1' 109.7
N6' B1' H1' 109.7
C1' N1' N2' 109.4(14)
C1' N1' Rh1 141(2)
N2' N1' Rh1 108.6(16)
C3' N2' N1' 106.1(13)
C3' N2' B1' 127(2)
N1' N2' B1' 127(2)
C2' C3' N2' 110.1(16)
C2' C3' C11' 126(2)
N2' C3' C11' 124(3)
C3' C2' C1' 105.7(16)
C3' C2' H2' 127.2
C1' C2' H2' 127.2
N1' C1' C2' 108.8(15)
N1' C1' C10' 124(3)
C2' C1' C10' 127(2)
C4' N3' N4' 108.0(12)
C4' N3' Rh1 135.3(15)
N4' N3' Rh1 116.7(13)
C6' N4' N3' 108.6(13)
C6' N4' B1' 130.7(19)
N3' N4' B1' 120.4(19)
C5' C6' N4' 108.4(15)
C5' C6' C13' 137(2)
N4' C6' C13' 115(2)
C6' C5' C4' 106.8(15)
C6' C5' H5' 126.6
C4' C5' H5' 126.6
N3' C4' C5' 108.1(14)
N3' C4' C12' 121(2)
C5' C4' C12' 131(2)
C7' N5' N6' 106.7(11)
C7' N5' Rh1 138.4(14)
N6' N5' Rh1 114.6(12)
C9' N6' N5' 108.8(13)
C9' N6' B1' 129.1(18)
N5' N6' B1' 121.1(18)
N6' C9' C8' 107.7(15)
N6' C9' C15' 121(2)
C8' C9' C15' 131(2)
C7' C8' C9' 107.9(16)
C7' C8' H8' 126.0
C9' C8' H8' 126.0
N5' C7' C8' 108.9(15)
N5' C7' C14' 119(2)
C8' C7' C14' 132(2)
C1' C10' H10D 109.5
C1' C10' H10E 109.5
H10D C10' H10E 109.5
C1' C10' H10F 109.5
H10D C10' H10F 109.5
H10E C10' H10F 109.5
C3' C11' H11D 109.5
C3' C11' H11E 109.5
H11D C11' H11E 109.5
C3' C11' H11F 109.5
H11D C11' H11F 109.5
H11E C11' H11F 109.5
C4' C12' H12D 109.5
C4' C12' H12E 109.5
H12D C12' H12E 109.5
C4' C12' H12F 109.5
H12D C12' H12F 109.5
H12E C12' H12F 109.5
C6' C13' H13D 109.5
C6' C13' H13E 109.5
H13D C13' H13E 109.5
C6' C13' H13F 109.5
H13D C13' H13F 109.5
H13E C13' H13F 109.5
C7' C14' H14D 109.5
C7' C14' H14E 109.5
H14D C14' H14E 109.5
C7' C14' H14F 109.5
H14D C14' H14F 109.5
H14E C14' H14F 109.5
C9' C15' H15D 109.5
C9' C15' H15E 109.5
H15D C15' H15E 109.5
C9' C15' H15F 109.5
H15D C15' H15F 109.5
H15E C15' H15F 109.5
C17' C16' C21' 113.5(19)
C17' C16' Rh1 128.2(18)
C21' C16' Rh1 116.7(17)
C16' C17' F1' 119(2)
C16' C17' C18' 126(2)
F1' C17' C18' 115(2)
F2' C18' C19' 119(2)
F2' C18' C17' 122(2)
C19' C18' C17' 119.2(18)
F3' C19' C20' 121(2)
F3' C19' C18' 121(2)
C20' C19' C18' 118.0(18)
F4' C20' C19' 118(2)
F4' C20' C21' 121(2)
C19' C20' C21' 120.8(19)
C20' C21' C16' 122.8(19)
C20' C21' H21' 118.6
C16' C21' H21' 118.6
C22' P1' C23' 99.4(12)
C22' P1' C24' 104.9(13)
C23' P1' C24' 99.5(13)
C22' P1' Rh1 109.6(11)
C23' P1' Rh1 120.5(12)
C24' P1' Rh1 120.0(11)
P1' C22' H22D 109.5
P1' C22' H22E 109.5
H22D C22' H22E 109.5
P1' C22' H22F 109.5
H22D C22' H22F 109.5
H22E C22' H22F 109.5
P1' C23' H23D 109.5
P1' C23' H23E 109.5
H23D C23' H23E 109.5
P1' C23' H23F 109.5
H23D C23' H23F 109.5
H23E C23' H23F 109.5
P1' C24' H24D 109.5
P1' C24' H24E 109.5
H24D C24' H24E 109.5
P1' C24' H24F 109.5
H24D C24' H24F 109.5
H24E C24' H24F 109.5
C40 Rh2 N9 86.61(19)
C40 Rh2 N11 169.75(19)
N9 Rh2 N11 83.36(17)
C40 Rh2 N7 92.33(18)
N9 Rh2 N7 86.43(17)
N11 Rh2 N7 89.15(17)
C40 Rh2 P2 93.82(16)
N9 Rh2 P2 173.24(13)
N11 Rh2 P2 95.90(14)
N7 Rh2 P2 100.28(12)
C25 N7 N8 105.0(4)
C25 N7 Rh2 139.3(3)
N8 N7 Rh2 115.6(3)
C27 N8 N7 109.9(4)
C27 N8 B2 130.9(5)
N7 N8 B2 118.9(4)
C28 N9 N10 107.0(4)
C28 N9 Rh2 135.0(4)
N10 N9 Rh2 118.0(3)
C30 N10 N9 109.1(4)
C30 N10 B2 131.2(5)
N9 N10 B2 119.5(4)
C31 N11 N12 105.7(4)
C31 N11 Rh2 137.6(4)
N12 N11 Rh2 116.3(3)
C33 N12 N11 110.0(4)
C33 N12 B2 128.6(5)
N11 N12 B2 120.0(4)
N8 B2 N12 111.5(4)
N8 B2 N10 110.5(4)
N12 B2 N10 109.1(4)
N8 B2 H2A 108.5
N12 B2 H2A 108.5
N10 B2 H2A 108.5
N7 C25 C26 111.2(4)
N7 C25 C34 123.3(4)
C26 C25 C34 125.5(5)
C27 C26 C25 105.5(4)
C27 C26 H26 127.3
C25 C26 H26 127.3
N8 C27 C26 108.3(4)
N8 C27 C35 121.6(5)
C26 C27 C35 130.0(5)
N9 C28 C29 109.1(5)
N9 C28 C36 122.4(5)
C29 C28 C36 128.4(5)
C28 C29 C30 107.5(5)
C28 C29 H29 126.3
C30 C29 H29 126.3
N10 C30 C29 107.3(5)
N10 C30 C37 121.2(5)
C29 C30 C37 131.4(5)
N11 C31 C32 110.5(5)
N11 C31 C38 122.2(5)
C32 C31 C38 127.1(5)
C33 C32 C31 106.3(5)
C33 C32 H32 126.9
C31 C32 H32 126.9
N12 C33 C32 107.5(5)
N12 C33 C39 124.0(5)
C32 C33 C39 128.4(5)
C41 C40 C45 115.1(5)
C41 C40 Rh2 126.5(4)
C45 C40 Rh2 117.7(4)
F5 C41 C42 114.7(6)
F5 C41 C40 121.9(6)
C42 C41 C40 123.4(6)
F6 C42 C43 120.4(6)
F6 C42 C41 120.1(6)
C43 C42 C41 119.4(5)
F7 C43 C42 120.0(6)
F7 C43 C44 120.9(6)
C42 C43 C44 119.1(5)
F8 C44 C43 118.6(5)
F8 C44 C45 119.7(5)
C43 C44 C45 121.8(5)
C44 C45 C40 121.2(5)
C44 C45 H45 119.4
C40 C45 H45 119.4
C46 P2 C48 100.6(3)
C46 P2 C47 102.8(3)
C48 P2 C47 99.3(3)
C46 P2 Rh2 113.4(2)
C48 P2 Rh2 120.1(2)
C47 P2 Rh2 117.8(2)
N9' Rh2' C40' 87.6(9)
N9' Rh2' N11' 80.2(9)
C40' Rh2' N11' 167.7(9)
N9' Rh2' P2' 173.4(7)
C40' Rh2' P2' 96.5(7)
N11' Rh2' P2' 95.5(7)
N9' Rh2' N7' 85.5(8)
C40' Rh2' N7' 91.7(8)
N11' Rh2' N7' 88.7(8)
P2' Rh2' N7' 99.4(5)
N10' B2' N8' 102.9(18)
N10' B2' N12' 103.3(19)
N8' B2' N12' 111.0(19)
N10' B2' H2B 112.9
N8' B2' H2B 112.9
N12' B2' H2B 112.9
C25' N7' N8' 115.6(13)
C25' N7' Rh2' 134.6(15)
N8' N7' Rh2' 109.7(12)
C27' N8' N7' 103.3(14)
C27' N8' B2' 129(2)
N7' N8' B2' 128(2)
N8' C27' C26' 109.6(16)
N8' C27' C35' 119(2)
C26' C27' C35' 131(2)
C27' C26' C25' 107.3(16)
C27' C26' H26' 126.4
C25' C26' H26' 126.4
N7' C25' C26' 104.2(14)
N7' C25' C34' 124(2)
C26' C25' C34' 132(2)
C28' N9' N10' 96.7(12)
C28' N9' Rh2' 139.3(14)
N10' N9' Rh2' 123.7(13)
C30' N10' N9' 116.5(15)
C30' N10' B2' 122.3(19)
N9' N10' B2' 121(2)
N10' C30' C29' 104.6(15)
N10' C30' C37' 138(2)
C29' C30' C37' 117(2)
C30' C29' C28' 107.4(15)
C30' C29' H29' 126.3
C28' C29' H29' 126.3
C29' C28' N9' 114.7(14)
C29' C28' C36' 120(2)
N9' C28' C36' 125(2)
C31' N11' N12' 101.8(12)
C31' N11' Rh2' 137.4(17)
N12' N11' Rh2' 120.5(15)
C33' N12' N11' 114.9(15)
C33' N12' B2' 122(2)
N11' N12' B2' 122(2)
N12' C33' C32' 103.7(15)
N12' C33' C39' 127(2)
C32' C33' C39' 129(2)
C33' C32' C31' 107.9(16)
C33' C32' H32' 126.0
C31' C32' H32' 126.0
N11' C31' C32' 111.6(15)
N11' C31' C38' 124(2)
C32' C31' C38' 124(2)
C25' C34' H34D 109.5
C25' C34' H34E 109.5
H34D C34' H34E 109.5
C25' C34' H34F 109.5
H34D C34' H34F 109.5
H34E C34' H34F 109.5
C27' C35' H35D 109.5
C27' C35' H35E 109.5
H35D C35' H35E 109.5
C27' C35' H35F 109.5
H35D C35' H35F 109.5
H35E C35' H35F 109.5
C28' C36' H36D 109.5
C28' C36' H36E 109.5
H36D C36' H36E 109.5
C28' C36' H36F 109.5
H36D C36' H36F 109.5
H36E C36' H36F 109.5
C30' C37' H37D 109.5
C30' C37' H37E 109.5
H37D C37' H37E 109.5
C30' C37' H37F 109.5
H37D C37' H37F 109.5
H37E C37' H37F 109.5
C31' C38' H38D 109.5
C31' C38' H38E 109.5
H38D C38' H38E 109.5
C31' C38' H38F 109.5
H38D C38' H38F 109.5
H38E C38' H38F 109.5
C33' C39' H39D 109.5
C33' C39' H39E 109.5
H39D C39' H39E 109.5
C33' C39' H39F 109.5
H39D C39' H39F 109.5
H39E C39' H39F 109.5
C41' C40' C45' 112.1(18)
C41' C40' Rh2' 123.9(17)
C45' C40' Rh2' 123.7(17)
F5' C41' C42' 114(2)
F5' C41' C40' 123(2)
C42' C41' C40' 123.2(19)
F6' C42' C43' 120(2)
F6' C42' C41' 119(2)
C43' C42' C41' 120.3(18)
F7' C43' C42' 119(2)
F7' C43' C44' 120(2)
C42' C43' C44' 120.1(18)
F8' C44' C45' 121.2(19)
F8' C44' C43' 120.9(18)
C45' C44' C43' 117.8(18)
C44' C45' C40' 126.3(19)
C44' C45' H45' 116.8
C40' C45' H45' 116.8
C46' P2' C48' 102.2(14)
C46' P2' C47' 101.4(13)
C48' P2' C47' 96.8(13)
C46' P2' Rh2' 115.4(12)
C48' P2' Rh2' 120.2(11)
C47' P2' Rh2' 117.4(11)
P2' C46' H46D 109.5
P2' C46' H46E 109.5
H46D C46' H46E 109.5
P2' C46' H46F 109.5
H46D C46' H46F 109.5
H46E C46' H46F 109.5
P2' C47' H47D 109.5
P2' C47' H47E 109.5
H47D C47' H47E 109.5
P2' C47' H47F 109.5
H47D C47' H47F 109.5
H47E C47' H47F 109.5
P2' C48' H48D 109.5
P2' C48' H48E 109.5
H48D C48' H48E 109.5
P2' C48' H48F 109.5
H48D C48' H48F 109.5
H48E C48' H48F 109.5

loop_
_geom_bond_atom_site_label_1
_geom_bond_atom_site_label_2
_geom_bond_distance
Rh1 C16 2.030(5)
Rh1 C16' 2.09(3)
Rh1 N3 2.117(5)
Rh1 N3' 2.121(7)
Rh1 N5' 2.145(6)
Rh1 N5 2.149(4)
Rh1 P1 2.2552(16)
Rh1 P1' 2.256(5)
Rh1 N1' 2.265(6)
Rh1 N1 2.268(4)
N1 C1 1.333(6)
N1 N2 1.374(5)
N2 C3 1.361(6)
N2 B1 1.525(5)
N3 C4 1.338(7)
N3 N4 1.365(6)
N4 C6 1.356(7)
N4 B1 1.534(6)
N5 C7 1.349(6)
N5 N6 1.380(6)
N6 C9 1.344(6)
N6 B1 1.538(5)
B1 H1 1.0000
C1 C2 1.391(7)
C1 C10 1.493(6)
C2 C3 1.365(7)
C2 H2 0.9500
C3 C11 1.496(5)
C4 C5 1.405(8)
C4 C12 1.494(6)
C5 C6 1.358(7)
C5 H5 0.9500
C6 C13 1.499(6)
C7 C8 1.386(7)
C7 C14 1.491(6)
C8 C9 1.368(7)
C8 H8 0.9500
C9 C15 1.493(5)
C10 H10A 0.9800
C10 H10B 0.9800
C10 H10C 0.9800
C11 H11A 0.9800
C11 H11B 0.9800
C11 H11C 0.9800
C12 H12A 0.9800
C12 H12B 0.9800
C12 H12C 0.9800
C13 H13A 0.9800
C13 H13B 0.9800
C13 H13C 0.9800
C14 H14A 0.9800
C14 H14B 0.9800
C14 H14C 0.9800
C15 H15A 0.9800
C15 H15B 0.9800
C15 H15C 0.9800
C16 C17 1.351(8)
C16 C21 1.408(7)
C17 F1 1.373(7)
C17 C18 1.376(7)
C18 F2 1.349(7)
C18 C19 1.374(9)
C19 F3 1.357(6)
C19 C20 1.369(8)
C20 F4 1.350(6)
C20 C21 1.377(7)
C21 H21 0.9500
P1 C22 1.813(5)
P1 C24 1.833(6)
P1 C23 1.837(5)
C22 H22A 0.9800
C22 H22B 0.9800
C22 H22C 0.9800
C23 H23A 0.9800
C23 H23B 0.9800
C23 H23C 0.9800
C24 H24A 0.9800
C24 H24B 0.9800
C24 H24C 0.9800
B1' N2' 1.531(9)
B1' N4' 1.531(9)
B1' N6' 1.534(9)
B1' H1' 1.0000
N1' C1' 1.312(18)
N1' N2' 1.381(19)
N2' C3' 1.359(19)
C3' C2' 1.352(19)
C3' C11' 1.494(8)
C2' C1' 1.400(19)
C2' H2' 0.9500
C1' C10' 1.491(8)
N3' C4' 1.350(18)
N3' N4' 1.371(17)
N4' C6' 1.370(18)
C6' C5' 1.360(19)
C6' C13' 1.494(8)
C5' C4' 1.413(19)
C5' H5' 0.9500
C4' C12' 1.492(8)
N5' C7' 1.336(17)
N5' N6' 1.397(17)
N6' C9' 1.328(17)
C9' C8' 1.370(18)
C9' C15' 1.491(8)
C8' C7' 1.361(18)
C8' H8' 0.9500
C7' C14' 1.494(8)
C10' H10D 0.9800
C10' H10E 0.9800
C10' H10F 0.9800
C11' H11D 0.9800
C11' H11E 0.9800
C11' H11F 0.9800
C12' H12D 0.9800
C12' H12E 0.9800
C12' H12F 0.9800
C13' H13D 0.9800
C13' H13E 0.9800
C13' H13F 0.9800
C14' H14D 0.9800
C14' H14E 0.9800
C14' H14F 0.9800
C15' H15D 0.9800
C15' H15E 0.9800
C15' H15F 0.9800
C16' C17' 1.351(17)
C16' C21' 1.404(18)
C17' F1' 1.373(17)
C17' C18' 1.375(16)
C18' F2' 1.348(17)
C18' C19' 1.375(17)
C19' F3' 1.356(16)
C19' C20' 1.369(17)
C20' F4' 1.345(17)
C20' C21' 1.374(17)
C21' H21' 0.9500
P1' C22' 1.808(17)
P1' C23' 1.821(17)
P1' C24' 1.856(17)
C22' H22D 0.9800
C22' H22E 0.9800
C22' H22F 0.9800
C23' H23D 0.9800
C23' H23E 0.9800
C23' H23F 0.9800
C24' H24D 0.9800
C24' H24E 0.9800
C24' H24F 0.9800
Rh2 C40 2.026(5)
Rh2 N9 2.102(4)
Rh2 N11 2.156(4)
Rh2 N7 2.247(4)
Rh2 P2 2.2658(16)
N7 C25 1.333(6)
N7 N8 1.387(6)
N8 C27 1.344(6)
N8 B2 1.524(5)
N9 C28 1.347(6)
N9 N10 1.384(6)
N10 C30 1.351(6)
N10 B2 1.534(5)
N11 C31 1.322(6)
N11 N12 1.391(7)
N12 C33 1.343(6)
N12 B2 1.529(6)
B2 H2A 1.0000
C25 C26 1.389(7)
C25 C34 1.501(5)
C26 C27 1.365(7)
C26 H26 0.9500
C27 C35 1.498(6)
C28 C29 1.370(8)
C28 C36 1.497(6)
C29 C30 1.381(8)
C29 H29 0.9500
C30 C37 1.504(6)
C31 C32 1.394(7)
C31 C38 1.498(6)
C32 C33 1.366(8)
C32 H32 0.9500
C33 C39 1.503(6)
C34 H34A 0.9800
C34 H34B 0.9800
C34 H34C 0.9800
C35 H35A 0.9800
C35 H35B 0.9800
C35 H35C 0.9800
C36 H36A 0.9800
C36 H36B 0.9800
C36 H36C 0.9800
C37 H37A 0.9800
C37 H37B 0.9800
C37 H37C 0.9800
C38 H38A 0.9800
C38 H38B 0.9800
C38 H38C 0.9800
C39 H39A 0.9800
C39 H39B 0.9800
C39 H39C 0.9800
C40 C41 1.395(7)
C40 C45 1.409(7)
C41 F5 1.358(7)
C41 C42 1.392(8)
C42 F6 1.352(7)
C42 C43 1.365(9)
C43 F7 1.356(6)
C43 C44 1.374(8)
C44 F8 1.365(6)
C44 C45 1.376(6)
C45 H45 0.9500
P2 C46 1.819(6)
P2 C48 1.819(6)
P2 C47 1.834(5)
C46 H46A 0.9800
C46 H46B 0.9800
C46 H46C 0.9800
C47 H47A 0.9800
C47 H47B 0.9800
C47 H47C 0.9800
C48 H48A 0.9800
C48 H48B 0.9800
C48 H48C 0.9800
Rh2' N9' 1.870(9)
Rh2' C40' 1.95(2)
Rh2' N11' 2.058(8)
Rh2' P2' 2.263(5)
Rh2' N7' 2.442(8)
B2' N10' 1.528(8)
B2' N8' 1.528(9)
B2' N12' 1.528(8)
B2' H2B 1.0000
N7' C25' 1.301(17)
N7' N8' 1.353(18)
N8' C27' 1.351(18)
C27' C26' 1.378(19)
C27' C35' 1.500(8)
C26' C25' 1.390(19)
C26' H26' 0.9500
C25' C34' 1.499(8)
N9' C28' 1.408(17)
N9' N10' 1.449(18)
N10' C30' 1.357(18)
C30' C29' 1.378(19)
C30' C37' 1.503(8)
C29' C28' 1.385(19)
C29' H29' 0.9500
C28' C36' 1.503(8)
N11' C31' 1.317(17)
N11' N12' 1.401(18)
N12' C33' 1.321(17)
C33' C32' 1.370(19)
C33' C39' 1.503(8)
C32' C31' 1.387(18)
C32' H32' 0.9500
C31' C38' 1.502(8)
C34' H34D 0.9800
C34' H34E 0.9800
C34' H34F 0.9800
C35' H35D 0.9800
C35' H35E 0.9800
C35' H35F 0.9800
C36' H36D 0.9800
C36' H36E 0.9800
C36' H36F 0.9800
C37' H37D 0.9800
C37' H37E 0.9800
C37' H37F 0.9800
C38' H38D 0.9800
C38' H38E 0.9800
C38' H38F 0.9800
C39' H39D 0.9800
C39' H39E 0.9800
C39' H39F 0.9800
C40' C41' 1.398(18)
C40' C45' 1.413(18)
C41' F5' 1.361(17)
C41' C42' 1.393(17)
C42' F6' 1.356(17)
C42' C43' 1.366(17)
C43' F7' 1.352(17)
C43' C44' 1.372(18)
C44' F8' 1.366(17)
C44' C45' 1.370(17)
C45' H45' 0.9500
P2' C46' 1.787(17)
P2' C48' 1.830(17)
P2' C47' 1.841(17)
C46' H46D 0.9800
C46' H46E 0.9800
C46' H46F 0.9800
C47' H47D 0.9800
C47' H47E 0.9800
C47' H47F 0.9800
C48' H48D 0.9800
C48' H48E 0.9800
C48' H48F 0.9800

loop_
_geom_torsion_atom_site_label_1
_geom_torsion_atom_site_label_2
_geom_torsion_atom_site_label_3
_geom_torsion_atom_site_label_4
_geom_torsion
C16 Rh1 N1 C1 36.9(6)
N3 Rh1 N1 C1 125.9(6)
N5 Rh1 N1 C1 -152.3(5)
P1 Rh1 N1 C1 -57.5(5)
C16 Rh1 N1 N2 -130.3(3)
N3 Rh1 N1 N2 -41.3(4)
N5 Rh1 N1 N2 40.5(3)
P1 Rh1 N1 N2 135.3(3)
C1 N1 N2 C3 -0.5(5)
Rh1 N1 N2 C3 170.6(3)
C1 N1 N2 B1 -171.1(4)
Rh1 N1 N2 B1 -0.1(5)
C16 Rh1 N3 C4 -45.4(7)
N5 Rh1 N3 C4 132.8(7)
P1 Rh1 N3 C4 72.0(17)
N1 Rh1 N3 C4 -138.4(7)
C16 Rh1 N3 N4 131.3(4)
N5 Rh1 N3 N4 -50.5(4)
P1 Rh1 N3 N4 -111.3(13)
N1 Rh1 N3 N4 38.3(4)
C4 N3 N4 C6 -1.5(6)
Rh1 N3 N4 C6 -179.0(4)
C4 N3 N4 B1 -176.7(5)
Rh1 N3 N4 B1 5.8(6)
C16 Rh1 N5 C7 -108.4(11)
N3 Rh1 N5 C7 -120.0(5)
P1 Rh1 N5 C7 54.1(5)
N1 Rh1 N5 C7 152.9(5)
C16 Rh1 N5 N6 63.2(12)
N3 Rh1 N5 N6 51.6(3)
P1 Rh1 N5 N6 -134.3(3)
N1 Rh1 N5 N6 -35.6(3)
C7 N5 N6 C9 -1.1(5)
Rh1 N5 N6 C9 -175.1(3)
C7 N5 N6 B1 165.4(4)
Rh1 N5 N6 B1 -8.6(5)
C3 N2 B1 N4 -108.5(6)
N1 N2 B1 N4 60.0(6)
C3 N2 B1 N6 131.4(5)
N1 N2 B1 N6 -60.1(5)
C6 N4 B1 N2 120.4(6)
N3 N4 B1 N2 -65.5(6)
C6 N4 B1 N6 -117.5(6)
N3 N4 B1 N6 56.6(5)
C9 N6 B1 N2 -129.2(5)
N5 N6 B1 N2 67.1(5)
C9 N6 B1 N4 109.3(6)
N5 N6 B1 N4 -54.4(5)
N2 N1 C1 C2 -0.5(6)
Rh1 N1 C1 C2 -168.4(4)
N2 N1 C1 C10 178.9(5)
Rh1 N1 C1 C10 11.0(9)
N1 C1 C2 C3 1.2(7)
C10 C1 C2 C3 -178.1(5)
N1 N2 C3 C2 1.3(6)
B1 N2 C3 C2 170.8(5)
N1 N2 C3 C11 179.5(5)
B1 N2 C3 C11 -10.9(8)
C1 C2 C3 N2 -1.5(6)
C1 C2 C3 C11 -179.5(6)
N4 N3 C4 C5 1.3(6)
Rh1 N3 C4 C5 178.3(5)
N4 N3 C4 C12 178.4(5)
Rh1 N3 C4 C12 -4.7(10)
N3 C4 C5 C6 -0.6(6)
C12 C4 C5 C6 -177.5(5)
N3 N4 C6 C5 1.1(6)
B1 N4 C6 C5 175.7(5)
N3 N4 C6 C13 -177.0(5)
B1 N4 C6 C13 -2.5(9)
C4 C5 C6 N4 -0.3(6)
C4 C5 C6 C13 177.5(6)
N6 N5 C7 C8 1.7(6)
Rh1 N5 C7 C8 174.0(4)
N6 N5 C7 C14 -176.3(4)
Rh1 N5 C7 C14 -4.0(8)
N5 C7 C8 C9 -1.8(6)
C14 C7 C8 C9 176.1(5)
N5 N6 C9 C8 0.0(6)
B1 N6 C9 C8 -165.0(5)
N5 N6 C9 C15 178.2(5)
B1 N6 C9 C15 13.2(8)
C7 C8 C9 N6 1.1(6)
C7 C8 C9 C15 -177.0(5)
N3 Rh1 C16 C17 122.6(5)
N5 Rh1 C16 C17 111.1(11)
P1 Rh1 C16 C17 -51.4(5)
N1 Rh1 C16 C17 -150.5(5)
N3 Rh1 C16 C21 -48.1(4)
N5 Rh1 C16 C21 -59.6(12)
P1 Rh1 C16 C21 137.8(3)
N1 Rh1 C16 C21 38.7(4)
C21 C16 C17 F1 179.8(5)
Rh1 C16 C17 F1 8.8(8)
C21 C16 C17 C18 -1.6(8)
Rh1 C16 C17 C18 -172.7(4)
C16 C17 C18 F2 179.5(6)
F1 C17 C18 F2 -1.8(8)
C16 C17 C18 C19 2.0(9)
F1 C17 C18 C19 -179.4(5)
F2 C18 C19 F3 0.5(8)
C17 C18 C19 F3 178.1(5)
F2 C18 C19 C20 -178.3(5)
C17 C18 C19 C20 -0.7(8)
F3 C19 C20 F4 -0.6(7)
C18 C19 C20 F4 178.2(5)
F3 C19 C20 C21 -179.4(5)
C18 C19 C20 C21 -0.7(8)
F4 C20 C21 C16 -177.9(4)
C19 C20 C21 C16 1.0(8)
C17 C16 C21 C20 0.1(7)
Rh1 C16 C21 C20 172.2(4)
C16 Rh1 P1 C22 -147.7(2)
N3 Rh1 P1 C22 95.2(14)
N5 Rh1 P1 C22 35.1(2)
N1 Rh1 P1 C22 -54.1(2)
C16 Rh1 P1 C24 91.6(2)
N3 Rh1 P1 C24 -25.5(14)
N5 Rh1 P1 C24 -85.7(2)
N1 Rh1 P1 C24 -174.8(2)
C16 Rh1 P1 C23 -31.2(3)
N5 Rh1 P1 C23 151.6(3)
N1 Rh1 P1 C23 62.4(3)
C16' Rh1 N1' C1' -59(3)
N3' Rh1 N1' C1' -147(3)
N5' Rh1 N1' C1' 130(3)
P1' Rh1 N1' C1' 31(3)
C16' Rh1 N1' N2' 136.0(10)
N3' Rh1 N1' N2' 47.5(9)
N5' Rh1 N1' N2' -35.5(9)
P1' Rh1 N1' N2' -134.8(7)
C1' N1' N2' C3' 0.0(3)
Rh1 N1' N2' C3' 170(2)
C1' N1' N2' B1' -171(3)
Rh1 N1' N2' B1' -0.3(15)
N4' B1' N2' C3' 128(2)
N6' B1' N2' C3' -115(3)
N4' B1' N2' N1' -63(2)
N6' B1' N2' N1' 54(2)
N1' N2' C3' C2' -0.1(5)
B1' N2' C3' C2' 171(3)
N1' N2' C3' C11' -180.0(5)
B1' N2' C3' C11' -9(3)
N2' C3' C2' C1' 0.2(6)
C11' C3' C2' C1' -180.0(5)
N2' N1' C1' C2' 0.1(3)
Rh1 N1' C1' C2' -165(3)
N2' N1' C1' C10' 180.0(3)
Rh1 N1' C1' C10' 15(3)
C3' C2' C1' N1' -0.1(5)
C3' C2' C1' C10' 179.9(4)
C16' Rh1 N3' C4' 48.9(18)
N5' Rh1 N3' C4' -128.3(18)
P1' Rh1 N3' C4' -29(5)
N1' Rh1 N3' C4' 134.7(18)
C16' Rh1 N3' N4' -132.2(10)
N5' Rh1 N3' N4' 50.6(9)
P1' Rh1 N3' N4' 150(4)
N1' Rh1 N3' N4' -46.4(10)
C4' N3' N4' C6' 0.0(3)
Rh1 N3' N4' C6' -179.2(15)
C4' N3' N4' B1' 174.8(19)
Rh1 N3' N4' B1' -4.3(13)
N2' B1' N4' C6' -120(2)
N6' B1' N4' C6' 115(2)
N2' B1' N4' N3' 66.5(19)
N6' B1' N4' N3' -58(2)
N3' N4' C6' C5' 0.1(5)
B1' N4' C6' C5' -174(2)
N3' N4' C6' C13' 179.9(4)
B1' N4' C6' C13' 6(2)
N4' C6' C5' C4' -0.1(6)
C13' C6' C5' C4' -179.9(6)
N4' N3' C4' C5' 0.0(2)
Rh1 N3' C4' C5' 178.9(19)
N4' N3' C4' C12' -179.9(3)
Rh1 N3' C4' C12' -1.0(19)
C6' C5' C4' N3' 0.1(5)
C6' C5' C4' C12' 180.0(4)
C16' Rh1 N5' C7' 104(6)
N3' Rh1 N5' C7' 122.5(17)
P1' Rh1 N5' C7' -49.5(16)
N1' Rh1 N5' C7' -153.8(17)
C16' Rh1 N5' N6' -69(6)
N3' Rh1 N5' N6' -50.5(8)
P1' Rh1 N5' N6' 137.4(6)
N1' Rh1 N5' N6' 33.2(11)
C7' N5' N6' C9' 0.0(3)
Rh1 N5' N6' C9' 175.2(13)
C7' N5' N6' B1' -169.5(17)
Rh1 N5' N6' B1' 5.7(13)
N2' B1' N6' C9' 136(2)
N4' B1' N6' C9' -110(2)
N2' B1' N6' N5' -57(2)
N4' B1' N6' N5' 57(2)
N5' N6' C9' C8' 0.1(5)
B1' N6' C9' C8' 168.5(19)
N5' N6' C9' C15' -179.9(4)
B1' N6' C9' C15' -12(2)
N6' C9' C8' C7' -0.2(6)
C15' C9' C8' C7' 179.9(5)
N6' N5' C7' C8' -0.1(3)
Rh1 N5' C7' C8' -173.5(17)
N6' N5' C7' C14' 179.9(2)
Rh1 N5' C7' C14' 6.5(18)
C9' C8' C7' N5' 0.2(5)
C9' C8' C7' C14' -179.8(4)
N3' Rh1 C16' C17' -121.4(13)
N5' Rh1 C16' C17' -103(6)
P1' Rh1 C16' C17' 50.7(12)
N1' Rh1 C16' C17' 154.0(14)
N3' Rh1 C16' C21' 43.1(11)
N5' Rh1 C16' C21' 62(7)
P1' Rh1 C16' C21' -144.7(10)
N1' Rh1 C16' C21' -41.5(12)
C21' C16' C17' F1' 180.0(4)
Rh1 C16' C17' F1' -15.1(16)
C21' C16' C17' C18' 0.0(3)
Rh1 C16' C17' C18' 164.9(16)
C16' C17' C18' F2' 180.0(3)
F1' C17' C18' F2' 0.0(5)
C16' C17' C18' C19' 0.0(3)
F1' C17' C18' C19' -180.0(4)
F2' C18' C19' F3' 0.0(8)
C17' C18' C19' F3' 180.0(5)
F2' C18' C19' C20' 180.0(6)
C17' C18' C19' C20' 0.0(7)
F3' C19' C20' F4' -0.1(10)
C18' C19' C20' F4' 179.9(6)
F3' C19' C20' C21' -180.0(7)
C18' C19' C20' C21' 0.1(10)
F4' C20' C21' C16' -179.9(6)
C19' C20' C21' C16' -0.1(10)
C17' C16' C21' C20' 0.1(7)
Rh1 C16' C21' C20' -166.7(15)
C16' Rh1 P1' C22' 145.8(12)
N3' Rh1 P1' C22' -136(4)
N5' Rh1 P1' C22' -38.0(11)
N1' Rh1 P1' C22' 60.3(13)
C16' Rh1 P1' C23' 31.6(13)
N3' Rh1 P1' C23' 110(4)
N5' Rh1 P1' C23' -152.3(12)
N1' Rh1 P1' C23' -54.0(14)
C16' Rh1 P1' C24' -92.7(14)
N3' Rh1 P1' C24' -15(4)
N5' Rh1 P1' C24' 83.4(13)
N1' Rh1 P1' C24' -178.3(14)
C40 Rh2 N7 C25 -50.2(6)
N9 Rh2 N7 C25 -136.6(5)
N11 Rh2 N7 C25 140.0(5)
P2 Rh2 N7 C25 44.1(5)
C40 Rh2 N7 N8 132.3(4)
N9 Rh2 N7 N8 45.9(4)
N11 Rh2 N7 N8 -37.5(4)
P2 Rh2 N7 N8 -133.4(3)
C25 N7 N8 C27 1.9(6)
Rh2 N7 N8 C27 -179.8(3)
C25 N7 N8 B2 176.6(4)
Rh2 N7 N8 B2 -5.0(6)
C40 Rh2 N9 C28 48.6(5)
N11 Rh2 N9 C28 -129.2(5)
N7 Rh2 N9 C28 141.2(5)
P2 Rh2 N9 C28 -45.2(13)
C40 Rh2 N9 N10 -131.7(4)
N11 Rh2 N9 N10 50.4(3)
N7 Rh2 N9 N10 -39.2(3)
P2 Rh2 N9 N10 134.5(9)
C28 N9 N10 C30 -1.7(5)
Rh2 N9 N10 C30 178.6(3)
C28 N9 N10 B2 173.1(4)
Rh2 N9 N10 B2 -6.6(5)
C40 Rh2 N11 C31 108.6(12)
N9 Rh2 N11 C31 120.6(5)
N7 Rh2 N11 C31 -152.9(5)
P2 Rh2 N11 C31 -52.7(5)
C40 Rh2 N11 N12 -62.0(12)
N9 Rh2 N11 N12 -50.1(3)
N7 Rh2 N11 N12 36.4(3)
P2 Rh2 N11 N12 136.7(3)
C31 N11 N12 C33 0.7(5)
Rh2 N11 N12 C33 174.1(3)
C31 N11 N12 B2 -167.2(4)
Rh2 N11 N12 B2 6.3(5)
C27 N8 B2 N12 -122.0(6)
N7 N8 B2 N12 64.5(6)
C27 N8 B2 N10 116.4(6)
N7 N8 B2 N10 -57.0(6)
C33 N12 B2 N8 127.8(5)
N11 N12 B2 N8 -66.8(5)
C33 N12 B2 N10 -109.8(6)
N11 N12 B2 N10 55.5(6)
C30 N10 B2 N8 -119.7(6)
N9 N10 B2 N8 66.8(6)
C30 N10 B2 N12 117.3(6)
N9 N10 B2 N12 -56.1(6)
N8 N7 C25 C26 -1.0(6)
Rh2 N7 C25 C26 -178.7(4)
N8 N7 C25 C34 -179.6(5)
Rh2 N7 C25 C34 2.7(8)
N7 C25 C26 C27 -0.2(6)
C34 C25 C26 C27 178.3(5)
N7 N8 C27 C26 -2.1(6)
B2 N8 C27 C26 -176.0(5)
N7 N8 C27 C35 179.4(5)
B2 N8 C27 C35 5.5(8)
C25 C26 C27 N8 1.4(6)
C25 C26 C27 C35 179.7(5)
N10 N9 C28 C29 2.0(6)
Rh2 N9 C28 C29 -178.3(4)
N10 N9 C28 C36 -179.7(5)
Rh2 N9 C28 C36 0.0(8)
N9 C28 C29 C30 -1.6(6)
C36 C28 C29 C30 -179.8(5)
N9 N10 C30 C29 0.7(6)
B2 N10 C30 C29 -173.3(5)
N9 N10 C30 C37 179.9(5)
B2 N10 C30 C37 5.9(8)
C28 C29 C30 N10 0.5(6)
C28 C29 C30 C37 -178.5(6)
N12 N11 C31 C32 -1.1(6)
Rh2 N11 C31 C32 -172.4(4)
N12 N11 C31 C38 174.3(5)
Rh2 N11 C31 C38 3.0(8)
N11 C31 C32 C33 1.1(7)
C38 C31 C32 C33 -174.0(6)
N11 N12 C33 C32 0.0(6)
B2 N12 C33 C32 166.5(5)
N11 N12 C33 C39 -178.6(5)
B2 N12 C33 C39 -12.1(9)
C31 C32 C33 N12 -0.7(6)
C31 C32 C33 C39 177.9(5)
N9 Rh2 C40 C41 -122.2(5)
N11 Rh2 C40 C41 -110.3(12)
N7 Rh2 C40 C41 151.5(5)
P2 Rh2 C40 C41 51.0(5)
N9 Rh2 C40 C45 47.7(4)
N11 Rh2 C40 C45 59.5(13)
N7 Rh2 C40 C45 -38.6(4)
P2 Rh2 C40 C45 -139.1(4)
C45 C40 C41 F5 -178.3(5)
Rh2 C40 C41 F5 -8.2(8)
C45 C40 C41 C42 -0.2(8)
Rh2 C40 C41 C42 169.8(4)
F5 C41 C42 F6 0.3(8)
C40 C41 C42 F6 -177.8(5)
F5 C41 C42 C43 178.7(5)
C40 C41 C42 C43 0.6(9)
F6 C42 C43 F7 -2.4(8)
C41 C42 C43 F7 179.2(5)
F6 C42 C43 C44 177.6(5)
C41 C42 C43 C44 -0.8(8)
F7 C43 C44 F8 2.4(8)
C42 C43 C44 F8 -177.6(5)
F7 C43 C44 C45 -179.2(5)
C42 C43 C44 C45 0.7(8)
F8 C44 C45 C40 177.9(5)
C43 C44 C45 C40 -0.4(8)
C41 C40 C45 C44 0.2(8)
Rh2 C40 C45 C44 -170.9(4)
C40 Rh2 P2 C46 147.1(3)
N9 Rh2 P2 C46 -119.5(10)
N11 Rh2 P2 C46 -36.2(3)
N7 Rh2 P2 C46 54.0(3)
C40 Rh2 P2 C48 28.2(3)
N9 Rh2 P2 C48 121.6(10)
N11 Rh2 P2 C48 -155.0(3)
N7 Rh2 P2 C48 -64.8(3)
C40 Rh2 P2 C47 -92.9(3)
N9 Rh2 P2 C47 0.5(10)
N11 Rh2 P2 C47 83.9(2)
N7 Rh2 P2 C47 174.1(2)
N9' Rh2' N7' C25' 135.2(15)
C40' Rh2' N7' C25' 47.7(16)
N11' Rh2' N7' C25' -144.6(15)
P2' Rh2' N7' C25' -49.2(15)
N9' Rh2' N7' N8' -42.3(8)
C40' Rh2' N7' N8' -129.7(9)
N11' Rh2' N7' N8' 38.0(8)
P2' Rh2' N7' N8' 133.4(6)
C25' N7' N8' C27' -0.1(3)
Rh2' N7' N8' C27' 177.9(12)
C25' N7' N8' B2' -179(2)
Rh2' N7' N8' B2' -0.7(15)
N10' B2' N8' C27' -122(2)
N12' B2' N8' C27' 128(2)
N10' B2' N8' N7' 56(2)
N12' B2' N8' N7' -54(2)
N7' N8' C27' C26' 0.3(5)
B2' N8' C27' C26' 179(2)
N7' N8' C27' C35' 179.9(5)
B2' N8' C27' C35' -2(2)
N8' C27' C26' C25' -0.4(6)
C35' C27' C26' C25' -179.9(6)
N8' N7' C25' C26' -0.2(3)
Rh2' N7' C25' C26' -177.5(16)
N8' N7' C25' C34' 180.0(3)
Rh2' N7' C25' C34' 2.7(16)
C27' C26' C25' N7' 0.3(5)
C27' C26' C25' C34' -179.9(4)
C40' Rh2' N9' C28' -43(2)
N11' Rh2' N9' C28' 136(2)
P2' Rh2' N9' C28' 87(6)
N7' Rh2' N9' C28' -135(2)
C40' Rh2' N9' N10' 128.6(11)
N11' Rh2' N9' N10' -52.8(10)
P2' Rh2' N9' N10' -102(6)
N7' Rh2' N9' N10' 36.6(9)
C28' N9' N10' C30' -0.1(2)
Rh2' N9' N10' C30' -174.4(16)
C28' N9' N10' B2' -174.9(19)
Rh2' N9' N10' B2' 10.7(14)
N8' B2' N10' C30' 118(2)
N12' B2' N10' C30' -126.0(19)
N8' B2' N10' N9' -67.1(19)
N12' B2' N10' N9' 48.5(19)
N9' N10' C30' C29' 0.0(4)
B2' N10' C30' C29' 174.8(19)
N9' N10' C30' C37' 179.8(5)
B2' N10' C30' C37' -5(2)
N10' C30' C29' C28' 0.0(5)
C37' C30' C29' C28' -179.8(4)
C30' C29' C28' N9' -0.1(4)
C30' C29' C28' C36' -180.0(3)
N10' N9' C28' C29' 0.1(2)
Rh2' N9' C28' C29' 173(2)
N10' N9' C28' C36' 180.0(2)
Rh2' N9' C28' C36' -7(2)
N9' Rh2' N11' C31' -119.8(17)
C40' Rh2' N11' C31' -113(5)
P2' Rh2' N11' C31' 55.2(16)
N7' Rh2' N11' C31' 154.5(17)
N9' Rh2' N11' N12' 53.3(10)
C40' Rh2' N11' N12' 60(5)
P2' Rh2' N11' N12' -131.6(8)
N7' Rh2' N11' N12' -32.4(9)
C31' N11' N12' C33' -0.1(3)
Rh2' N11' N12' C33' -175.4(14)
C31' N11' N12' B2' 164.8(18)
Rh2' N11' N12' B2' -10.4(14)
N10' B2' N12' C33' 117.9(19)
N8' B2' N12' C33' -132.4(18)
N10' B2' N12' N11' -46(2)
N8' B2' N12' N11' 64(2)
N11' N12' C33' C32' 0.1(5)
B2' N12' C33' C32' -164.8(18)
N11' N12' C33' C39' 179.8(4)
B2' N12' C33' C39' 14.9(19)
N12' C33' C32' C31' 0.0(5)
C39' C33' C32' C31' -179.8(5)
N12' N11' C31' C32' 0.1(2)
Rh2' N11' C31' C32' 174.0(17)
N12' N11' C31' C38' -179.9(3)
Rh2' N11' C31' C38' -5.9(18)
C33' C32' C31' N11' 0.0(5)
C33' C32' C31' C38' 179.9(4)
N9' Rh2' C40' C41' 127.3(12)
N11' Rh2' C40' C41' 121(5)
P2' Rh2' C40' C41' -47.6(11)
N7' Rh2' C40' C41' -147.2(11)
N9' Rh2' C40' C45' -46.2(11)
N11' Rh2' C40' C45' -52(5)
P2' Rh2' C40' C45' 138.9(9)
N7' Rh2' C40' C45' 39.3(11)
C45' C40' C41' F5' -180.0(4)
Rh2' C40' C41' F5' 5.8(14)
C45' C40' C41' C42' 0.0(3)
Rh2' C40' C41' C42' -174.2(13)
F5' C41' C42' F6' -0.1(4)
C40' C41' C42' F6' 179.9(3)
F5' C41' C42' C43' -180.0(4)
C40' C41' C42' C43' 0.0(3)
F6' C42' C43' F7' 0.2(7)
C41' C42' C43' F7' -179.9(4)
F6' C42' C43' C44' -180.0(5)
C41' C42' C43' C44' -0.1(7)
F7' C43' C44' F8' -0.2(10)
C42' C43' C44' F8' 179.9(5)
F7' C43' C44' C45' 179.9(6)
C42' C43' C44' C45' 0.1(9)
F8' C44' C45' C40' -179.9(5)
C43' C44' C45' C40' -0.1(9)
C41' C40' C45' C44' 0.0(7)
Rh2' C40' C45' C44' 174.2(14)
N9' Rh2' P2' C46' 83(6)
C40' Rh2' P2' C46' -147.6(13)
N11' Rh2' P2' C46' 34.8(13)
N7' Rh2' P2' C46' -54.8(12)
N9' Rh2' P2' C48' -153(6)
C40' Rh2' P2' C48' -24.4(14)
N11' Rh2' P2' C48' 158.1(13)
N7' Rh2' P2' C48' 68.5(13)
N9' Rh2' P2' C47' -36(6)
C40' Rh2' P2' C47' 92.9(13)
N11' Rh2' P2' C47' -84.7(13)
N7' Rh2' P2' C47' -174.3(12)
